data_7004557
loop_
_publ_author_name
'Motokawa, Natsuko'
'Oyama, Tomomi'
'Matsunaga, Satoshi'
'Miyasaka, Hitoshi'
'Sugimoto, Kunihisa'
'Yamashita, Masahiro'
'Lopez, Nazario'
'Dunbar, Kim R.'

_publ_section_title
;
 A ladder based on paddlewheel diruthenium(ii, ii) rails connected by
 TCNQ rungs: a polymorph of the hexagonal 2-D network phase
;
_journal_issue 31
_journal_name_full 'Dalton Transactions'
_journal_page_first 4099
_journal_page_last 4102
_journal_paper_doi 10.1039/b808503j
_journal_year 2008
_chemical_formula_moiety 'C56 H32 Cl4 F24 N4 O16 Ru4 '
_chemical_formula_sum 'C56 H32 Cl4 F24 N4 O16 Ru4'
_chemical_formula_weight 2018.94
_space_group_IT_number 2
_symmetry_cell_setting triclinic
_symmetry_Int_Tables_number 2
_symmetry_space_group_name_Hall '-P 1'
_symmetry_space_group_name_H-M 'P -1'
_cell_angle_alpha 75.1093(9)
_cell_angle_beta 81.2134(10)
_cell_angle_gamma 86.8650(10)
_cell_formula_units_Z 1
_cell_length_a 10.0147(4)
_cell_length_b 11.2143(4)
_cell_length_c 16.1954(7)
_cell_measurement_reflns_used 12155
_cell_measurement_temperature 93.1
_cell_measurement_theta_max 27.5
_cell_measurement_theta_min 3.0
_cell_volume 1736.93(12)
_computing_cell_refinement PROCESS-AUTO
_computing_data_collection PROCESS-AUTO
_computing_data_reduction CrystalStructure
_computing_publication_material 'CrystalStructure 3.8'
_computing_structure_refinement CRYSTALS
_computing_structure_solution SHELXS97
_diffrn_detector_area_resol_mean 7.14
_diffrn_measured_fraction_theta_full 0.958
_diffrn_measured_fraction_theta_max 0.958
_diffrn_measurement_device_type 'Rigaku Saturn'
_diffrn_measurement_method \w
_diffrn_radiation_type 'Mo K\a'
_diffrn_radiation_wavelength 0.71075
_diffrn_reflns_av_R_equivalents 0.029
_diffrn_reflns_limit_h_max 13
_diffrn_reflns_limit_h_min -13
_diffrn_reflns_limit_k_max 14
_diffrn_reflns_limit_k_min -13
_diffrn_reflns_limit_l_max 15
_diffrn_reflns_limit_l_min -21
_diffrn_reflns_number 14149
_diffrn_reflns_theta_full 27.50
_diffrn_reflns_theta_max 27.49
_exptl_absorpt_coefficient_mu 1.138
_exptl_absorpt_correction_T_max 0.945
_exptl_absorpt_correction_T_min 0.796
_exptl_absorpt_correction_type multi-scan
_exptl_absorpt_process_details 'Jacobson, R. (1998) Private communication'
_exptl_crystal_colour brown
_exptl_crystal_density_diffrn 1.930
_exptl_crystal_density_method 'not measured'
_exptl_crystal_description needle
_exptl_crystal_F_000 984.00
_exptl_crystal_size_max 0.20
_exptl_crystal_size_mid 0.05
_exptl_crystal_size_min 0.05
_refine_diff_density_max 1.54
_refine_diff_density_min -0.99
_refine_ls_extinction_method none
_refine_ls_goodness_of_fit_ref 1.011
_refine_ls_hydrogen_treatment refall
_refine_ls_number_parameters 515
_refine_ls_number_reflns 11001
_refine_ls_R_factor_gt 0.0410
_refine_ls_shift/su_max 0.0000
_refine_ls_structure_factor_coef Fsqd
_refine_ls_weighting_details 'w = 1/[0.0015Fo^2^ + 1.0000\s(Fo^2^)]/(4Fo^2^)'
_refine_ls_weighting_scheme calc
_refine_ls_wR_factor_ref 0.1228
_reflns_number_gt 6012
_reflns_number_total 7621
_reflns_threshold_expression F^2^>2.0\s(F^2^)
_cod_data_source_file b808503j.txt
_cod_data_source_block '_[Ru2(O2CCF3)4]2[TCNQ](4-C'
_cod_original_cell_volume 1736.94(12)
_cod_original_formula_sum 'C56 H32 Cl4 F24 N4 O16 Ru4 '
_cod_database_code 7004557

loop_
_symmetry_equiv_pos_site_id
_symmetry_equiv_pos_as_xyz
1 +X,+Y,+Z
2 -X,-Y,-Z

loop_
_atom_site_label
_atom_site_type_symbol
_atom_site_fract_x
_atom_site_fract_y
_atom_site_fract_z
_atom_site_U_iso_or_equiv
_atom_site_adp_type
_atom_site_occupancy
_atom_site_symmetry_multiplicity
_atom_site_calc_flag
_atom_site_refinement_flags
_atom_site_disorder_assembly
_atom_site_disorder_group
Ru(1) Ru 0.46347(3) 0.77370(2) 0.28301(2) 0.01858(7) Uani 1.00 1 d . . .
Ru(2) Ru 0.47553(3) 0.98029(2) 0.27421(2) 0.01897(7) Uani 1.00 1 d . . .
Cl(1) Cl 0.81536(12) 0.27030(11) 0.12382(8) 0.0477(3) Uani 1.00 1 d . . .
Cl(2) Cl 0.16267(12) 0.32274(13) 0.01474(8) 0.0525(3) Uani 1.00 1 d . . .
F(1) F 0.0053(3) 0.7820(2) 0.3931(2) 0.0774(11) Uani 1.00 1 d . . .
F(2) F 0.0655(3) 0.8774(4) 0.47691(18) 0.0928(12) Uani 1.00 1 d . . .
F(3) F 0.0033(2) 0.9768(2) 0.3605(2) 0.0603(8) Uani 1.00 1 d . . .
F(4) F 0.1822(2) 0.9783(2) 0.06628(15) 0.0426(6) Uani 1.00 1 d . . .
F(5) F 0.3315(2) 0.8693(2) 0.00634(15) 0.0384(6) Uani 1.00 1 d . . .
F(6) F 0.3643(2) 1.06210(19) -0.01026(13) 0.0291(5) Uani 1.00 1 d . . .
F(7) F 0.8911(7) 0.9316(7) 0.0837(4) 0.0423(15) Uiso 0.37 1 d P . .
F(8) F 0.9469(7) 0.9476(7) 0.2025(4) 0.0423(15) Uiso 0.37 1 d P . .
F(9) F 0.9298(7) 0.7693(6) 0.1755(5) 0.0423(15) Uiso 0.37 1 d P . .
F(10) F 0.8970(7) 0.9779(7) 0.0992(5) 0.0343(17) Uiso 0.34 1 d P . .
F(11) F 0.9460(7) 0.8630(8) 0.2233(4) 0.0343(17) Uiso 0.34 1 d P . .
F(12) F 0.8973(7) 0.7791(7) 0.1283(5) 0.0343(17) Uiso 0.34 1 d P . .
F(13) F 0.9237(9) 0.9841(8) 0.1473(6) 0.044(2) Uiso 0.29 1 d P . .
F(14) F 0.9390(9) 0.7963(10) 0.2269(6) 0.044(2) Uiso 0.29 1 d P . .
F(15) F 0.8892(9) 0.8294(9) 0.0998(6) 0.044(2) Uiso 0.29 1 d P . .
F(16) F 0.698(2) 0.8988(14) 0.5181(11) 0.051(3) Uiso 0.19 1 d P . .
F(17) F 0.5468(15) 0.757(2) 0.5740(9) 0.051(3) Uiso 0.19 1 d P . .
F(18) F 0.7308(18) 0.7168(17) 0.5069(11) 0.051(3) Uiso 0.19 1 d P . .
F(19) F 0.6368(10) 0.8871(5) 0.5425(4) 0.0242(14) Uiso 0.47 1 d P . .
F(20) F 0.5650(6) 0.7000(7) 0.5704(3) 0.0242(14) Uiso 0.47 1 d P . .
F(21) F 0.7581(6) 0.7494(8) 0.4885(3) 0.0242(14) Uiso 0.47 1 d P . .
F(22) F 0.5851(14) 0.8693(8) 0.5571(5) 0.0351(17) Uiso 0.34 1 d P . .
F(23) F 0.5888(10) 0.6756(9) 0.5601(5) 0.0351(17) Uiso 0.34 1 d P . .
F(24) F 0.7550(8) 0.7902(11) 0.4912(5) 0.0351(17) Uiso 0.34 1 d P . .
O(1) O 0.2651(2) 0.7761(2) 0.34194(15) 0.0221(6) Uani 1.00 1 d . . .
O(2) O 0.2758(2) 0.9790(2) 0.33304(15) 0.0239(6) Uani 1.00 1 d . . .
O(3) O 0.3948(2) 0.8171(2) 0.16407(14) 0.0210(5) Uani 1.00 1 d . . .
O(4) O 0.4050(2) 1.0200(2) 0.15556(14) 0.0212(5) Uani 1.00 1 d . . .
O(5) O 0.6622(2) 0.7759(2) 0.22318(15) 0.0231(6) Uani 1.00 1 d . . .
O(6) O 0.6736(2) 0.9787(2) 0.21607(16) 0.0244(6) Uani 1.00 1 d . . .
O(7) O 0.5343(2) 0.7338(2) 0.40040(14) 0.0229(6) Uani 1.00 1 d . . .
O(8) O 0.5476(2) 0.9369(2) 0.39141(15) 0.0254(6) Uani 1.00 1 d . . .
N(1) N 0.4551(2) 0.5735(2) 0.27472(17) 0.0191(6) Uani 1.00 1 d . . .
N(2) N 0.4796(2) 0.1866(2) 0.25406(17) 0.0180(6) Uani 1.00 1 d . . .
C(1) C 0.2180(3) 0.8785(3) 0.3524(2) 0.0247(8) Uani 1.00 1 d . . .
C(2) C 0.0703(4) 0.8781(3) 0.3961(2) 0.0338(10) Uani 1.00 1 d . . .
C(3) C 0.3790(3) 0.9288(3) 0.1293(2) 0.0211(8) Uani 1.00 1 d . . .
C(4) C 0.3129(3) 0.9599(3) 0.0463(2) 0.0257(8) Uani 1.00 1 d . . .
C(5) C 0.7216(3) 0.8767(3) 0.2050(2) 0.0243(8) Uani 1.00 1 d . . .
C(6) C 0.8712(4) 0.8780(3) 0.1667(2) 0.0322(10) Uani 1.00 1 d . . .
C(7) C 0.5632(3) 0.8239(3) 0.4263(2) 0.0244(8) Uani 1.00 1 d . . .
C(8) C 0.6291(4) 0.7926(3) 0.5090(2) 0.0285(9) Uani 1.00 1 d . . .
C(9) C 0.4634(3) 0.5031(2) 0.2339(2) 0.0198(7) Uani 1.00 1 d . . .
C(10) C 0.4762(3) 0.4180(2) 0.1797(2) 0.0181(7) Uani 1.00 1 d . . .
C(11) C 0.4872(3) 0.4589(2) 0.0908(2) 0.0197(7) Uani 1.00 1 d . . .
C(12) C 0.4866(3) 0.5892(2) 0.0486(2) 0.0214(8) Uani 1.00 1 d . . .
C(13) C 0.5001(3) 0.3718(3) 0.0379(2) 0.0211(8) Uani 1.00 1 d . . .
C(14) C 0.4769(3) 0.2898(3) 0.2221(2) 0.0189(7) Uani 1.00 1 d . . .
C(15) C 0.7388(4) 0.4398(4) 0.4532(2) 0.0462(13) Uani 1.00 1 d . . .
C(16) C 0.7607(4) 0.3967(3) 0.3711(2) 0.0362(10) Uani 1.00 1 d . . .
C(17) C 0.7824(4) 0.4804(3) 0.2910(2) 0.0373(11) Uani 1.00 1 d . . .
C(18) C 0.8003(4) 0.4429(3) 0.2148(2) 0.0380(10) Uani 1.00 1 d . . .
C(19) C 0.7984(3) 0.3188(3) 0.2187(2) 0.0345(10) Uani 1.00 1 d . . .
C(20) C 0.7791(4) 0.2320(3) 0.2973(2) 0.0392(11) Uani 1.00 1 d . . .
C(21) C 0.7609(4) 0.2719(3) 0.3724(2) 0.0406(11) Uani 1.00 1 d . . .
C(22) C 0.1208(4) 0.4847(4) 0.3466(3) 0.0485(13) Uani 1.00 1 d . . .
C(23) C 0.1360(3) 0.4437(3) 0.2636(2) 0.0359(11) Uani 1.00 1 d . . .
C(24) C 0.1392(4) 0.5308(4) 0.1836(2) 0.0386(11) Uani 1.00 1 d . . .
C(25) C 0.1472(4) 0.4945(4) 0.1071(2) 0.0433(12) Uani 1.00 1 d . . .
C(26) C 0.1546(4) 0.3701(4) 0.1102(2) 0.0385(11) Uani 1.00 1 d . . .
C(27) C 0.1537(4) 0.2818(3) 0.1877(2) 0.0371(11) Uani 1.00 1 d . . .
C(28) C 0.1431(4) 0.3208(3) 0.2639(2) 0.0363(11) Uani 1.00 1 d . . .
H(1) H 0.8232 0.4441 0.4721 0.054 Uiso 1.00 1 c R . .
H(2) H 0.6826 0.3829 0.4964 0.054 Uiso 1.00 1 c R . .
H(3) H 0.6964 0.5190 0.4428 0.054 Uiso 1.00 1 c R . .
H(4) H 0.7844 0.5660 0.2882 0.042 Uiso 1.00 1 c R . .
H(5) H 0.8144 0.5021 0.1607 0.042 Uiso 1.00 1 c R . .
H(6) H 0.7796 0.1465 0.2994 0.046 Uiso 1.00 1 c R . .
H(7) H 0.7479 0.2126 0.4266 0.046 Uiso 1.00 1 c R . .
H(8) H 0.2078 0.4964 0.3595 0.060 Uiso 1.00 1 c R . .
H(9) H 0.0751 0.4228 0.3921 0.060 Uiso 1.00 1 c R . .
H(10) H 0.0703 0.5599 0.3406 0.060 Uiso 1.00 1 c R . .
H(11) H 0.1356 0.6162 0.1819 0.045 Uiso 1.00 1 c R . .
H(12) H 0.1481 0.5543 0.0534 0.047 Uiso 1.00 1 c R . .
H(13) H 0.1597 0.1965 0.1892 0.045 Uiso 1.00 1 c R . .
H(14) H 0.1424 0.2606 0.3173 0.044 Uiso 1.00 1 c R . .
H(15) H 0.4771 0.6479 0.0823 0.026 Uiso 1.00 1 c R . .
H(16) H 0.5001 0.2859 0.0648 0.025 Uiso 1.00 1 c R . .

loop_
_atom_site_aniso_label
_atom_site_aniso_U_11
_atom_site_aniso_U_22
_atom_site_aniso_U_33
_atom_site_aniso_U_12
_atom_site_aniso_U_13
_atom_site_aniso_U_23
Ru(1) 0.02802(17) 0.00984(15) 0.01732(15) 0.00015(11) -0.00067(11) -0.00403(10)
Ru(2) 0.02761(17) 0.00985(15) 0.01936(15) 0.00068(11) -0.00214(11) -0.00445(10)
Cl(1) 0.0402(6) 0.0530(6) 0.0510(6) -0.0103(5) -0.0078(4) -0.0128(5)
Cl(2) 0.0393(6) 0.0707(8) 0.0510(6) -0.0038(5) -0.0069(5) -0.0210(6)
F(1) 0.0454(17) 0.0515(18) 0.131(3) -0.0185(14) 0.0331(18) -0.0391(19)
F(2) 0.0447(18) 0.200(4) 0.0310(15) 0.029(2) 0.0027(12) -0.036(2)
F(3) 0.0347(14) 0.0537(17) 0.078(2) 0.0105(12) -0.0017(13) 0.0029(15)
F(4) 0.0220(11) 0.0604(16) 0.0400(13) 0.0000(10) -0.0035(9) -0.0039(11)
F(5) 0.0604(16) 0.0292(11) 0.0336(12) 0.0048(11) -0.0219(11) -0.0142(9)
F(6) 0.0330(11) 0.0275(11) 0.0227(10) 0.0030(9) -0.0056(8) 0.0012(8)
O(1) 0.0264(12) 0.0162(11) 0.0226(11) -0.0021(9) 0.0037(9) -0.0069(9)
O(2) 0.0312(13) 0.0163(11) 0.0238(12) 0.0020(10) 0.0010(10) -0.0075(9)
O(3) 0.0325(13) 0.0126(10) 0.0179(10) 0.0003(9) -0.0030(9) -0.0043(8)
O(4) 0.0315(13) 0.0140(11) 0.0177(10) 0.0018(9) -0.0020(9) -0.0045(8)
O(5) 0.0273(13) 0.0161(11) 0.0248(12) 0.0031(9) 0.0006(10) -0.0061(9)
O(6) 0.0248(12) 0.0181(12) 0.0290(12) -0.0024(9) -0.0005(10) -0.0050(9)
O(7) 0.0370(14) 0.0135(11) 0.0172(11) 0.0030(10) -0.0036(9) -0.0031(8)
O(8) 0.0371(14) 0.0180(12) 0.0235(12) 0.0027(10) -0.0083(10) -0.0081(9)
N(1) 0.0267(15) 0.0076(12) 0.0238(13) -0.0015(10) -0.0018(11) -0.0062(10)
N(2) 0.0223(14) 0.0089(12) 0.0229(13) -0.0001(10) -0.0022(10) -0.0047(10)
C(1) 0.0309(19) 0.0247(18) 0.0181(15) 0.0018(15) -0.0021(13) -0.0061(13)
C(2) 0.034(2) 0.034(2) 0.032(2) 0.0030(17) 0.0025(16) -0.0108(16)
C(3) 0.0225(16) 0.0178(16) 0.0219(15) -0.0003(13) 0.0003(12) -0.0051(12)
C(4) 0.0277(18) 0.0238(17) 0.0239(17) 0.0006(14) -0.0016(14) -0.0045(13)
C(5) 0.0304(19) 0.0198(16) 0.0204(16) 0.0014(14) -0.0019(13) -0.0022(13)
C(6) 0.032(2) 0.029(2) 0.035(2) 0.0043(16) -0.0042(16) -0.0079(16)
C(7) 0.0286(18) 0.0236(17) 0.0214(16) 0.0037(14) -0.0024(13) -0.0078(13)
C(8) 0.034(2) 0.0303(19) 0.0218(17) 0.0062(16) -0.0044(14) -0.0088(14)
C(9) 0.0215(16) 0.0145(15) 0.0196(15) -0.0032(12) -0.0009(12) 0.0019(12)
C(10) 0.0200(16) 0.0111(14) 0.0238(16) -0.0012(12) -0.0007(12) -0.0069(12)
C(11) 0.0194(16) 0.0136(15) 0.0264(16) -0.0014(12) -0.0026(13) -0.0059(12)
C(12) 0.0254(17) 0.0116(15) 0.0278(17) -0.0019(12) 0.0002(13) -0.0078(12)
C(13) 0.0252(17) 0.0143(15) 0.0233(16) 0.0012(13) -0.0015(13) -0.0054(12)
C(14) 0.0204(16) 0.0194(16) 0.0190(15) -0.0020(12) -0.0029(12) -0.0081(12)
C(15) 0.043(2) 0.046(2) 0.045(2) -0.004(2) -0.002(2) -0.004(2)
C(16) 0.027(2) 0.033(2) 0.044(2) -0.0007(16) -0.0080(17) 0.0018(17)
C(17) 0.028(2) 0.034(2) 0.044(2) 0.0014(16) -0.0059(17) 0.0012(18)
C(18) 0.027(2) 0.038(2) 0.041(2) -0.0028(16) -0.0078(17) 0.0073(17)
C(19) 0.0219(19) 0.038(2) 0.041(2) -0.0025(16) -0.0095(16) -0.0023(17)
C(20) 0.034(2) 0.029(2) 0.052(2) -0.0063(17) -0.0148(19) 0.0009(18)
C(21) 0.037(2) 0.033(2) 0.046(2) -0.0098(17) -0.0151(18) 0.0090(18)
C(22) 0.030(2) 0.055(2) 0.065(3) -0.002(2) -0.005(2) -0.024(2)
C(23) 0.0214(19) 0.039(2) 0.046(2) -0.0011(16) -0.0065(16) -0.0087(18)
C(24) 0.026(2) 0.033(2) 0.055(2) 0.0034(16) -0.0021(18) -0.0104(19)
C(25) 0.026(2) 0.043(2) 0.050(2) 0.0023(18) -0.0043(18) 0.007(2)
C(26) 0.025(2) 0.045(2) 0.047(2) 0.0013(17) -0.0094(17) -0.0127(19)
C(27) 0.030(2) 0.034(2) 0.049(2) 0.0014(17) -0.0102(18) -0.0114(18)
C(28) 0.030(2) 0.035(2) 0.045(2) -0.0026(17) -0.0124(17) -0.0072(18)

loop_
_atom_type_symbol
_atom_type_description
_atom_type_scat_dispersion_real
_atom_type_scat_dispersion_imag
_atom_type_scat_source
C C 0.003 0.002
;
International Tables for Crystallography
(1992, Vol. C, Tables 4.2.6.8 and 6.1.1.4)
;
H H 0.000 0.000
;
International Tables for Crystallography
(1992, Vol. C, Table 6.1.1.4)
;
N N 0.006 0.003
;
International Tables for Crystallography
(1992, Vol. C, Tables 4.2.6.8 and 6.1.1.4)
;
O O 0.011 0.006
;
International Tables for Crystallography
(1992, Vol. C, Tables 4.2.6.8 and 6.1.1.4)
;
F F 0.017 0.010
;
International Tables for Crystallography
(1992, Vol. C, Tables 4.2.6.8 and 6.1.1.4)
;
Cl Cl 0.148 0.159
;
International Tables for Crystallography
(1992, Vol. C, Tables 4.2.6.8 and 6.1.1.4)
;
Ru Ru -1.259 0.836
;
International Tables for Crystallography
(1992, Vol. C, Tables 4.2.6.8 and 6.1.1.4)
;

loop_
_geom_angle_atom_site_label_1
_geom_angle_atom_site_label_2
_geom_angle_atom_site_label_3
_geom_angle
_geom_angle_publ_flag
_geom_angle_site_symmetry_1
_geom_angle_site_symmetry_2
_geom_angle_site_symmetry_3
Ru(2) Ru(1) O(1) 89.24(6) yes . . .
Ru(2) Ru(1) O(3) 89.41(6) yes . . .
Ru(2) Ru(1) O(5) 89.41(6) yes . . .
Ru(2) Ru(1) O(7) 89.59(6) yes . . .
Ru(2) Ru(1) N(1) 173.38(6) yes . . .
O(1) Ru(1) O(3) 88.98(9) yes . . .
O(1) Ru(1) O(5) 178.62(9) yes . . .
O(1) Ru(1) O(7) 91.69(9) yes . . .
O(1) Ru(1) N(1) 93.64(9) yes . . .
O(3) Ru(1) O(5) 90.72(9) yes . . .
O(3) Ru(1) O(7) 178.79(9) yes . . .
O(3) Ru(1) N(1) 84.69(9) yes . . .
O(5) Ru(1) O(7) 88.58(9) yes . . .
O(5) Ru(1) N(1) 87.67(9) yes . . .
O(7) Ru(1) N(1) 96.27(9) yes . . .
Ru(1) Ru(2) O(2) 89.59(6) yes . . .
Ru(1) Ru(2) O(4) 89.45(6) yes . . .
Ru(1) Ru(2) O(6) 89.56(7) yes . . .
Ru(1) Ru(2) O(8) 89.33(7) yes . . .
Ru(1) Ru(2) N(2) 174.75(7) yes . . 1_565
O(2) Ru(2) O(4) 88.31(9) yes . . .
O(2) Ru(2) O(6) 179.14(9) yes . . .
O(2) Ru(2) O(8) 92.37(9) yes . . .
O(2) Ru(2) N(2) 90.06(9) yes . . 1_565
O(4) Ru(2) O(6) 91.74(9) yes . . .
O(4) Ru(2) O(8) 178.60(9) yes . . .
O(4) Ru(2) N(2) 85.30(9) yes . . 1_565
O(6) Ru(2) O(8) 87.57(10) yes . . .
O(6) Ru(2) N(2) 90.79(9) yes . . 1_565
O(8) Ru(2) N(2) 95.92(10) yes . . 1_565
F(10) F(7) F(12) 131.4(10) yes . . .
F(10) F(7) F(13) 27.8(8) yes . . .
F(10) F(7) F(15) 143.7(12) yes . . .
F(10) F(7) C(6) 79.7(9) yes . . .
F(12) F(7) F(13) 104.0(6) yes . . .
F(12) F(7) F(15) 12.3(6) yes . . .
F(12) F(7) C(6) 54.1(4) yes . . .
F(13) F(7) F(15) 116.4(8) yes . . .
F(13) F(7) C(6) 55.9(5) yes . . .
F(15) F(7) C(6) 65.3(6) yes . . .
F(11) F(8) F(13) 119.9(12) yes . . .
F(11) F(8) F(14) 7.8(6) yes . . .
F(11) F(8) C(6) 60.8(7) yes . . .
F(13) F(8) F(14) 112.0(10) yes . . .
F(13) F(8) C(6) 62.3(7) yes . . .
F(14) F(8) C(6) 53.6(4) yes . . .
F(11) F(9) F(12) 128.4(9) yes . . .
F(11) F(9) F(14) 25.9(6) yes . . .
F(11) F(9) F(15) 107.4(7) yes . . .
F(11) F(9) C(6) 52.5(4) yes . . .
F(12) F(9) F(14) 150.7(11) yes . . .
F(12) F(9) F(15) 21.9(7) yes . . .
F(12) F(9) C(6) 77.6(7) yes . . .
F(14) F(9) F(15) 131.9(10) yes . . .
F(14) F(9) C(6) 73.4(7) yes . . .
F(15) F(9) C(6) 59.5(5) yes . . .
F(7) F(10) F(13) 132.4(13) yes . . .
F(7) F(10) F(15) 23.2(8) yes . . .
F(7) F(10) C(6) 72.6(8) yes . . .
F(13) F(10) F(15) 109.7(8) yes . . .
F(13) F(10) C(6) 65.4(7) yes . . .
F(15) F(10) C(6) 50.4(4) yes . . .
F(8) F(11) F(9) 127.8(8) yes . . .
F(8) F(11) F(13) 30.4(7) yes . . .
F(8) F(11) F(14) 162.5(14) yes . . .
F(8) F(11) C(6) 78.9(7) yes . . .
F(9) F(11) F(13) 97.7(6) yes . . .
F(9) F(11) F(14) 34.9(9) yes . . .
F(9) F(11) C(6) 56.5(5) yes . . .
F(13) F(11) F(14) 132.0(11) yes . . .
F(13) F(11) C(6) 50.9(5) yes . . .
F(14) F(11) C(6) 84.8(10) yes . . .
F(7) F(12) F(9) 106.8(9) yes . . .
F(7) F(12) F(15) 21.7(12) yes . . .
F(7) F(12) C(6) 49.4(4) yes . . .
F(9) F(12) F(15) 128.2(17) yes . . .
F(9) F(12) C(6) 65.8(7) yes . . .
F(15) F(12) C(6) 69.4(12) yes . . .
F(7) F(13) F(8) 131.1(10) yes . . .
F(7) F(13) F(10) 19.8(6) yes . . .
F(7) F(13) F(11) 101.5(7) yes . . .
F(7) F(13) C(6) 58.7(5) yes . . .
F(8) F(13) F(10) 150.7(13) yes . . .
F(8) F(13) F(11) 29.7(6) yes . . .
F(8) F(13) C(6) 76.7(7) yes . . .
F(10) F(13) F(11) 121.0(10) yes . . .
F(10) F(13) C(6) 75.5(8) yes . . .
F(11) F(13) C(6) 49.4(4) yes . . .
F(8) F(14) F(9) 109.7(8) yes . . .
F(8) F(14) F(11) 9.7(7) yes . . .
F(8) F(14) C(6) 54.1(5) yes . . .
F(9) F(14) F(11) 119.2(12) yes . . .
F(9) F(14) C(6) 64.4(6) yes . . .
F(11) F(14) C(6) 63.1(8) yes . . .
F(7) F(15) F(9) 116.4(10) yes . . .
F(7) F(15) F(10) 13.2(5) yes . . .
F(7) F(15) F(12) 146.0(18) yes . . .
F(7) F(15) C(6) 64.8(7) yes . . .
F(9) F(15) F(10) 103.5(8) yes . . .
F(9) F(15) F(12) 29.9(11) yes . . .
F(9) F(15) C(6) 58.6(5) yes . . .
F(10) F(15) F(12) 132.9(16) yes . . .
F(10) F(15) C(6) 52.3(5) yes . . .
F(12) F(15) C(6) 83.6(13) yes . . .
F(19) F(16) F(22) 6.7(11) yes . . .
F(19) F(16) F(24) 111.3(18) yes . . .
F(19) F(16) C(8) 64.6(16) yes . . .
F(22) F(16) F(24) 105.7(13) yes . . .
F(22) F(16) C(8) 58.1(9) yes . . .
F(24) F(16) C(8) 50.8(7) yes . . .
F(19) F(17) F(20) 129.5(17) yes . . .
F(19) F(17) F(22) 15.5(6) yes . . .
F(19) F(17) F(23) 119.9(12) yes . . .
F(19) F(17) C(8) 51.1(7) yes . . .
F(20) F(17) F(22) 145(2) yes . . .
F(20) F(17) F(23) 10.1(8) yes . . .
F(20) F(17) C(8) 85.7(15) yes . . .
F(22) F(17) F(23) 135.3(15) yes . . .
F(22) F(17) C(8) 63.3(9) yes . . .
F(23) F(17) C(8) 75.8(11) yes . . .
F(21) F(18) F(23) 148(2) yes . . .
F(21) F(18) F(24) 27.9(18) yes . . .
F(21) F(18) C(8) 90(2) yes . . .
F(23) F(18) F(24) 123.0(18) yes . . .
F(23) F(18) C(8) 57.6(7) yes . . .
F(24) F(18) C(8) 68.1(13) yes . . .
F(16) F(19) F(17) 130.3(17) yes . . .
F(16) F(19) F(22) 165(2) yes . . .
F(16) F(19) C(8) 87.8(17) yes . . .
F(17) F(19) F(22) 38.0(12) yes . . .
F(17) F(19) C(8) 46.3(6) yes . . .
F(22) F(19) C(8) 77.8(13) yes . . .
F(17) F(20) F(23) 153(2) yes . . .
F(17) F(20) C(8) 64.7(13) yes . . .
F(23) F(20) C(8) 88.8(14) yes . . .
F(18) F(21) F(24) 124(2) yes . . .
F(18) F(21) C(8) 70(2) yes . . .
F(24) F(21) C(8) 64.6(12) yes . . .
F(16) F(22) F(17) 120.3(13) yes . . .
F(16) F(22) F(19) 8.1(13) yes . . .
F(16) F(22) C(8) 69.9(10) yes . . .
F(17) F(22) F(19) 126.4(17) yes . . .
F(17) F(22) C(8) 56.1(8) yes . . .
F(19) F(22) C(8) 77.7(13) yes . . .
F(17) F(23) F(18) 103.4(13) yes . . .
F(17) F(23) F(20) 16.8(15) yes . . .
F(17) F(23) C(8) 57.9(9) yes . . .
F(18) F(23) F(20) 120(2) yes . . .
F(18) F(23) C(8) 51.2(7) yes . . .
F(20) F(23) C(8) 74.4(15) yes . . .
F(16) F(24) F(18) 130.9(16) yes . . .
F(16) F(24) F(21) 158.7(16) yes . . .
F(16) F(24) C(8) 64.7(9) yes . . .
F(18) F(24) F(21) 28.4(15) yes . . .
F(18) F(24) C(8) 73.6(13) yes . . .
F(21) F(24) C(8) 95.5(14) yes . . .
Ru(1) O(1) C(1) 116.6(2) yes . . .
Ru(2) O(2) C(1) 116.2(2) yes . . .
Ru(1) O(3) C(3) 116.8(2) yes . . .
Ru(2) O(4) C(3) 116.27(19) yes . . .
Ru(1) O(5) C(5) 116.6(2) yes . . .
Ru(2) O(6) C(5) 116.8(2) yes . . .
Ru(1) O(7) C(7) 116.6(2) yes . . .
Ru(2) O(8) C(7) 116.6(2) yes . . .
Ru(1) N(1) C(9) 149.7(2) yes . . .
Ru(2) N(2) C(14) 161.5(2) yes 1_545 . .
O(1) C(1) O(2) 128.4(3) yes . . .
O(1) C(1) C(2) 115.7(3) yes . . .
O(2) C(1) C(2) 115.9(3) yes . . .
F(1) C(2) F(2) 107.6(3) yes . . .
F(1) C(2) F(3) 107.7(3) yes . . .
F(1) C(2) C(1) 112.4(3) yes . . .
F(2) C(2) F(3) 106.7(3) yes . . .
F(2) C(2) C(1) 110.3(3) yes . . .
F(3) C(2) C(1) 111.9(2) yes . . .
O(3) C(3) O(4) 128.0(3) yes . . .
O(3) C(3) C(4) 116.5(3) yes . . .
O(4) C(3) C(4) 115.4(2) yes . . .
F(4) C(4) F(5) 108.9(3) yes . . .
F(4) C(4) F(6) 108.3(2) yes . . .
F(4) C(4) C(3) 109.1(2) yes . . .
F(5) C(4) F(6) 107.0(2) yes . . .
F(5) C(4) C(3) 111.6(2) yes . . .
F(6) C(4) C(3) 111.8(3) yes . . .
O(5) C(5) O(6) 127.7(3) yes . . .
O(5) C(5) C(6) 117.3(3) yes . . .
O(6) C(5) C(6) 115.0(3) yes . . .
F(7) C(6) F(8) 104.0(5) yes . . .
F(7) C(6) F(9) 106.1(5) yes . . .
F(7) C(6) F(10) 27.8(5) yes . . .
F(7) C(6) F(11) 131.7(5) yes . . .
F(7) C(6) F(12) 76.4(5) yes . . .
F(7) C(6) F(13) 65.4(6) yes . . .
F(7) C(6) F(14) 138.1(5) yes . . .
F(7) C(6) F(15) 49.9(5) yes . . .
F(7) C(6) C(5) 112.4(4) yes . . .
F(8) C(6) F(9) 106.9(5) yes . . .
F(8) C(6) F(10) 79.7(5) yes . . .
F(8) C(6) F(11) 40.3(5) yes . . .
F(8) C(6) F(12) 135.8(5) yes . . .
F(8) C(6) F(13) 41.0(5) yes . . .
F(8) C(6) F(14) 72.3(6) yes . . .
F(8) C(6) F(15) 136.7(5) yes . . .
F(8) C(6) C(5) 111.6(4) yes . . .
F(9) C(6) F(10) 126.9(5) yes . . .
F(9) C(6) F(11) 71.1(6) yes . . .
F(9) C(6) F(12) 36.7(5) yes . . .
F(9) C(6) F(13) 129.5(6) yes . . .
F(9) C(6) F(14) 42.2(6) yes . . .
F(9) C(6) F(15) 61.9(5) yes . . .
F(9) C(6) C(5) 115.0(4) yes . . .
F(10) C(6) F(11) 115.7(5) yes . . .
F(10) C(6) F(12) 103.2(5) yes . . .
F(10) C(6) F(13) 39.0(6) yes . . .
F(10) C(6) F(14) 139.3(5) yes . . .
F(10) C(6) F(15) 77.4(5) yes . . .
F(10) C(6) C(5) 110.2(4) yes . . .
F(11) C(6) F(12) 106.8(6) yes . . .
F(11) C(6) F(13) 79.7(6) yes . . .
F(11) C(6) F(14) 32.1(6) yes . . .
F(11) C(6) F(15) 126.3(6) yes . . .
F(11) C(6) C(5) 111.8(4) yes . . .
F(12) C(6) F(13) 130.9(6) yes . . .
F(12) C(6) F(14) 78.8(6) yes . . .
F(12) C(6) F(15) 27.1(5) yes . . .
F(12) C(6) C(5) 108.5(4) yes . . .
F(13) C(6) F(14) 110.0(7) yes . . .
F(13) C(6) F(15) 111.0(6) yes . . .
F(13) C(6) C(5) 113.8(5) yes . . .
F(14) C(6) F(15) 103.6(6) yes . . .
F(14) C(6) C(5) 107.3(4) yes . . .
F(15) C(6) C(5) 110.6(5) yes . . .
O(7) C(7) O(8) 127.7(3) yes . . .
O(7) C(7) C(8) 115.9(2) yes . . .
O(8) C(7) C(8) 116.3(3) yes . . .
F(16) C(8) F(17) 108.3(13) yes . . .
F(16) C(8) F(18) 99.2(12) yes . . .
F(16) C(8) F(19) 27.6(8) yes . . .
F(16) C(8) F(20) 129.7(7) yes . . .
F(16) C(8) F(21) 84.1(8) yes . . .
F(16) C(8) F(22) 52.0(9) yes . . .
F(16) C(8) F(23) 137.7(8) yes . . .
F(16) C(8) F(24) 64.4(10) yes . . .
F(16) C(8) C(7) 111.4(7) yes . . .
F(17) C(8) F(18) 111.4(11) yes . . .
F(17) C(8) F(19) 82.6(11) yes . . .
F(17) C(8) F(20) 29.6(11) yes . . .
F(17) C(8) F(21) 129.6(9) yes . . .
F(17) C(8) F(22) 60.6(11) yes . . .
F(17) C(8) F(23) 46.3(11) yes . . .
F(17) C(8) F(24) 135.7(8) yes . . .
F(17) C(8) C(7) 112.3(8) yes . . .
F(18) C(8) F(19) 119.0(10) yes . . .
F(18) C(8) F(20) 86.2(8) yes . . .
F(18) C(8) F(21) 20.3(8) yes . . .
F(18) C(8) F(22) 134.3(11) yes . . .
F(18) C(8) F(23) 71.2(8) yes . . .
F(18) C(8) F(24) 38.3(10) yes . . .
F(18) C(8) C(7) 113.5(9) yes . . .
F(19) C(8) F(20) 108.6(5) yes . . .
F(19) C(8) F(21) 108.4(6) yes . . .
F(19) C(8) F(22) 24.5(6) yes . . .
F(19) C(8) F(23) 122.1(5) yes . . .
F(19) C(8) F(24) 89.8(7) yes . . .
F(19) C(8) C(7) 114.2(4) yes . . .
F(20) C(8) F(21) 106.2(4) yes . . .
F(20) C(8) F(22) 89.1(5) yes . . .
F(20) C(8) F(23) 16.8(5) yes . . .
F(20) C(8) F(24) 120.2(6) yes . . .
F(20) C(8) C(7) 111.8(4) yes . . .
F(21) C(8) F(22) 129.9(7) yes . . .
F(21) C(8) F(23) 91.5(5) yes . . .
F(21) C(8) F(24) 19.8(7) yes . . .
F(21) C(8) C(7) 107.3(3) yes . . .
F(22) C(8) F(23) 105.0(6) yes . . .
F(22) C(8) F(24) 112.9(9) yes . . .
F(22) C(8) C(7) 110.4(5) yes . . .
F(23) C(8) F(24) 107.7(7) yes . . .
F(23) C(8) C(7) 110.1(5) yes . . .
F(24) C(8) C(7) 110.6(4) yes . . .
N(1) C(9) C(10) 177.8(2) yes . . .
C(9) C(10) C(11) 121.6(2) yes . . .
C(9) C(10) C(14) 116.8(2) yes . . .
C(11) C(10) C(14) 121.6(3) yes . . .
C(10) C(11) C(12) 121.1(3) yes . . .
C(10) C(11) C(13) 120.5(2) yes . . .
C(12) C(11) C(13) 118.4(2) yes . . .
C(11) C(12) C(13) 120.7(3) yes . . 2_665
C(11) C(13) C(12) 120.9(2) yes . . 2_665
N(2) C(14) C(10) 178.1(3) yes . . .
C(15) C(16) C(17) 120.9(3) yes . . .
C(15) C(16) C(21) 121.7(3) yes . . .
C(17) C(16) C(21) 117.3(4) yes . . .
C(16) C(17) C(18) 121.9(4) yes . . .
C(17) C(18) C(19) 119.1(3) yes . . .
Cl(1) C(19) C(18) 119.8(3) yes . . .
Cl(1) C(19) C(20) 119.3(3) yes . . .
C(18) C(19) C(20) 120.9(4) yes . . .
C(19) C(20) C(21) 118.8(4) yes . . .
C(16) C(21) C(20) 121.9(3) yes . . .
C(22) C(23) C(24) 120.7(4) yes . . .
C(22) C(23) C(28) 121.4(3) yes . . .
C(24) C(23) C(28) 117.9(4) yes . . .
C(23) C(24) C(25) 121.4(4) yes . . .
C(24) C(25) C(26) 118.9(3) yes . . .
Cl(2) C(26) C(25) 119.6(3) yes . . .
Cl(2) C(26) C(27) 119.2(3) yes . . .
C(25) C(26) C(27) 121.2(4) yes . . .
C(26) C(27) C(28) 118.7(4) yes . . .
C(23) C(28) C(27) 121.9(3) yes . . .
C(11) C(12) H(15) 119.7 no . . .
C(13) C(12) H(15) 119.6 no 2_665 . .
C(11) C(13) H(16) 119.3 no . . .
C(12) C(13) H(16) 119.8 no 2_665 . .
C(16) C(15) H(1) 109.7 no . . .
C(16) C(15) H(2) 109.1 no . . .
C(16) C(15) H(3) 109.6 no . . .
H(1) C(15) H(2) 109.5 no . . .
H(1) C(15) H(3) 109.5 no . . .
H(2) C(15) H(3) 109.5 no . . .
C(16) C(17) H(4) 119.1 no . . .
C(18) C(17) H(4) 119.1 no . . .
C(17) C(18) H(5) 120.3 no . . .
C(19) C(18) H(5) 120.6 no . . .
C(19) C(20) H(6) 120.4 no . . .
C(21) C(20) H(6) 120.8 no . . .
C(16) C(21) H(7) 118.9 no . . .
C(20) C(21) H(7) 119.2 no . . .
C(23) C(22) H(8) 109.2 no . . .
C(23) C(22) H(9) 109.2 no . . .
C(23) C(22) H(10) 110.1 no . . .
H(8) C(22) H(9) 109.5 no . . .
H(8) C(22) H(10) 109.5 no . . .
H(9) C(22) H(10) 109.5 no . . .
C(23) C(24) H(11) 119.2 no . . .
C(25) C(24) H(11) 119.4 no . . .
C(24) C(25) H(12) 120.6 no . . .
C(26) C(25) H(12) 120.5 no . . .
C(26) C(27) H(13) 120.7 no . . .
C(28) C(27) H(13) 120.6 no . . .
C(23) C(28) H(14) 119.1 no . . .
C(27) C(28) H(14) 119.0 no . . .

loop_
_geom_bond_atom_site_label_1
_geom_bond_atom_site_label_2
_geom_bond_distance
_geom_bond_publ_flag
_geom_bond_site_symmetry_1
_geom_bond_site_symmetry_2
Ru(1) Ru(2) 2.2930(3) yes . .
Ru(1) O(1) 2.070(2) yes . .
Ru(1) O(3) 2.075(2) yes . .
Ru(1) O(5) 2.074(2) yes . .
Ru(1) O(7) 2.063(2) yes . .
Ru(1) N(1) 2.290(2) yes . .
Ru(2) O(2) 2.079(2) yes . .
Ru(2) O(4) 2.081(2) yes . .
Ru(2) O(6) 2.063(2) yes . .
Ru(2) O(8) 2.066(2) yes . .
Ru(2) N(2) 2.254(2) yes . 1_565
Cl(1) C(19) 1.740(4) yes . .
Cl(2) C(26) 1.748(5) yes . .
F(1) C(2) 1.305(5) yes . .
F(2) C(2) 1.300(5) yes . .
F(3) C(2) 1.310(4) yes . .
F(4) C(4) 1.317(4) yes . .
F(5) C(4) 1.329(4) yes . .
F(6) C(4) 1.341(3) yes . .
F(7) F(10) 0.641(12) yes . .
F(7) F(12) 1.679(10) yes . .
F(7) F(13) 1.396(14) yes . .
F(7) F(15) 1.110(13) yes . .
F(7) C(6) 1.313(7) yes . .
F(8) F(11) 0.921(11) yes . .
F(8) F(13) 0.942(12) yes . .
F(8) F(14) 1.643(13) yes . .
F(8) C(6) 1.398(9) yes . .
F(9) F(11) 1.483(12) yes . .
F(9) F(12) 0.856(12) yes . .
F(9) F(14) 0.973(14) yes . .
F(9) F(15) 1.350(12) yes . .
F(9) C(6) 1.307(8) yes . .
F(10) F(13) 0.881(14) yes . .
F(10) F(15) 1.670(13) yes . .
F(10) C(6) 1.354(7) yes . .
F(11) F(13) 1.612(11) yes . .
F(11) F(14) 0.741(15) yes . .
F(11) C(6) 1.243(8) yes . .
F(12) F(15) 0.641(11) yes . .
F(12) C(6) 1.400(10) yes . .
F(13) C(6) 1.272(10) yes . .
F(14) C(6) 1.388(10) yes . .
F(15) C(6) 1.318(12) yes . .
F(16) F(19) 0.68(2) yes . .
F(16) F(22) 1.23(2) yes . .
F(16) F(24) 1.46(2) yes . .
F(16) C(8) 1.459(19) yes . .
F(17) F(19) 1.68(2) yes . .
F(17) F(20) 0.67(2) yes . .
F(17) F(22) 1.29(2) yes . .
F(17) F(23) 1.05(2) yes . .
F(17) C(8) 1.225(14) yes . .
F(18) F(21) 0.478(17) yes . .
F(18) F(23) 1.571(19) yes . .
F(18) F(24) 0.84(2) yes . .
F(18) C(8) 1.293(18) yes . .
F(19) F(22) 0.560(15) yes . .
F(19) C(8) 1.319(8) yes . .
F(20) F(23) 0.405(12) yes . .
F(20) C(8) 1.351(7) yes . .
F(21) F(24) 0.470(16) yes . .
F(21) C(8) 1.378(7) yes . .
F(22) C(8) 1.319(11) yes . .
F(23) C(8) 1.402(9) yes . .
F(24) C(8) 1.251(9) yes . .
O(1) C(1) 1.259(4) yes . .
O(2) C(1) 1.241(4) yes . .
O(3) C(3) 1.247(3) yes . .
O(4) C(3) 1.258(4) yes . .
O(5) C(5) 1.252(4) yes . .
O(6) C(5) 1.261(4) yes . .
O(7) C(7) 1.252(4) yes . .
O(8) C(7) 1.259(4) yes . .
N(1) C(9) 1.145(4) yes . .
N(2) C(14) 1.141(3) yes . .
C(1) C(2) 1.539(5) yes . .
C(3) C(4) 1.540(5) yes . .
C(5) C(6) 1.531(5) yes . .
C(7) C(8) 1.535(5) yes . .
C(9) C(10) 1.442(5) yes . .
C(10) C(11) 1.382(4) yes . .
C(10) C(14) 1.425(4) yes . .
C(11) C(12) 1.445(4) yes . .
C(11) C(13) 1.446(5) yes . .
C(12) C(13) 1.343(4) yes . 2_665
C(15) C(16) 1.510(6) yes . .
C(16) C(17) 1.386(5) yes . .
C(16) C(21) 1.394(6) yes . .
C(17) C(18) 1.387(6) yes . .
C(18) C(19) 1.377(6) yes . .
C(19) C(20) 1.383(5) yes . .
C(20) C(21) 1.385(7) yes . .
C(22) C(23) 1.514(7) yes . .
C(23) C(24) 1.405(5) yes . .
C(23) C(28) 1.375(6) yes . .
C(24) C(25) 1.391(7) yes . .
C(25) C(26) 1.382(6) yes . .
C(26) C(27) 1.384(5) yes . .
C(27) C(28) 1.400(6) yes . .
C(12) H(15) 0.950 no . .
C(13) H(16) 0.950 no . .
C(15) H(1) 0.950 no . .
C(15) H(2) 0.950 no . .
C(15) H(3) 0.950 no . .
C(17) H(4) 0.950 no . .
C(18) H(5) 0.950 no . .
C(20) H(6) 0.950 no . .
C(21) H(7) 0.950 no . .
C(22) H(8) 0.950 no . .
C(22) H(9) 0.950 no . .
C(22) H(10) 0.950 no . .
C(24) H(11) 0.950 no . .
C(25) H(12) 0.950 no . .
C(27) H(13) 0.950 no . .
C(28) H(14) 0.950 no . .

loop_
_geom_contact_atom_site_label_1
_geom_contact_atom_site_label_2
_geom_contact_distance
_geom_contact_publ_flag
_geom_contact_site_symmetry_1
_geom_contact_site_symmetry_2
Ru(2) F(22) 3.524(10) ? . 2_676
Cl(1) F(5) 3.457(3) ? . 2_665
Cl(1) F(10) 3.443(8) ? . 1_545
Cl(1) F(13) 3.278(9) ? . 1_545
Cl(1) O(6) 3.505(2) ? . 1_545
Cl(1) C(14) 3.538(3) ? . .
Cl(1) C(26) 3.592(4) ? . 1_655
Cl(2) F(6) 3.535(2) ? . 1_545
Cl(2) F(12) 2.981(9) ? . 2_665
Cl(2) F(15) 2.939(12) ? . 2_665
Cl(2) C(13) 3.544(3) ? . .
F(1) F(8) 3.286(8) ? . 1_455
F(1) F(11) 2.810(8) ? . 1_455
F(1) F(14) 2.832(11) ? . 1_455
F(1) F(18) 3.077(17) ? . 1_455
F(1) F(21) 2.699(6) ? . 1_455
F(1) F(24) 2.765(8) ? . 1_455
F(2) F(2) 3.194(6) ? . 2_576
F(2) F(3) 3.408(5) ? . 2_576
F(2) F(16) 3.57(2) ? . 2_676
F(2) F(21) 3.426(7) ? . 1_455
F(2) F(24) 3.267(9) ? . 1_455
F(2) C(21) 3.264(5) ? . 2_666
F(3) F(2) 3.408(5) ? . 2_576
F(3) F(8) 2.804(9) ? . 1_455
F(3) F(11) 2.971(9) ? . 1_455
F(3) F(14) 3.466(12) ? . 1_455
F(3) F(24) 3.424(9) ? . 1_455
F(3) C(20) 3.573(4) ? . 1_465
F(4) F(7) 2.949(7) ? . 1_455
F(4) F(7) 2.581(7) ? . 2_675
F(4) F(8) 2.942(7) ? . 1_455
F(4) F(9) 3.488(7) ? . 1_455
F(4) F(10) 2.825(7) ? . 1_455
F(4) F(10) 2.826(8) ? . 2_675
F(4) F(11) 3.247(6) ? . 1_455
F(4) F(12) 3.580(7) ? . 1_455
F(4) F(13) 2.723(9) ? . 1_455
F(4) F(14) 3.570(8) ? . 1_455
F(4) F(15) 3.359(10) ? . 1_455
F(4) F(15) 3.136(9) ? . 2_675
F(4) C(6) 3.392(4) ? . 1_455
F(5) Cl(1) 3.457(3) ? . 2_665
F(5) F(6) 3.196(3) ? . 2_675
F(5) F(7) 3.295(7) ? . 2_675
F(5) F(10) 3.218(7) ? . 2_675
F(5) O(4) 3.457(3) ? . 2_675
F(5) O(6) 3.574(3) ? . 2_675
F(6) Cl(2) 3.535(2) ? . 1_565
F(6) F(5) 3.196(3) ? . 2_675
F(6) F(6) 3.010(3) ? . 2_675
F(6) F(7) 2.972(8) ? . 2_675
F(6) F(10) 3.277(8) ? . 2_675
F(6) F(15) 3.148(9) ? . 2_675
F(6) O(3) 3.263(2) ? . 2_675
F(6) O(4) 3.308(3) ? . 2_675
F(6) O(5) 3.503(2) ? . 2_675
F(6) O(6) 3.557(3) ? . 2_675
F(6) C(3) 2.958(3) ? . 2_675
F(6) C(4) 3.203(4) ? . 2_675
F(6) C(5) 3.289(4) ? . 2_675
F(7) F(4) 2.949(7) ? . 1_655
F(7) F(4) 2.581(7) ? . 2_675
F(7) F(5) 3.295(7) ? . 2_675
F(7) F(6) 2.972(8) ? . 2_675
F(7) F(7) 3.299(9) ? . 2_775
F(7) F(10) 3.329(9) ? . 2_775
F(7) C(4) 3.132(8) ? . 2_675
F(8) F(1) 3.286(8) ? . 1_655
F(8) F(3) 2.804(9) ? . 1_655
F(8) F(4) 2.942(7) ? . 1_655
F(8) C(2) 3.433(8) ? . 1_655
F(9) F(4) 3.488(7) ? . 1_655
F(9) C(17) 3.569(7) ? . .
F(9) C(24) 3.295(8) ? . 1_655
F(10) Cl(1) 3.443(8) ? . 1_565
F(10) F(4) 2.825(7) ? . 1_655
F(10) F(4) 2.826(8) ? . 2_675
F(10) F(5) 3.218(7) ? . 2_675
F(10) F(6) 3.277(8) ? . 2_675
F(10) F(7) 3.329(9) ? . 2_775
F(10) F(10) 3.479(10) ? . 2_775
F(10) C(4) 3.312(8) ? . 2_675
F(11) F(1) 2.810(8) ? . 1_655
F(11) F(3) 2.971(9) ? . 1_655
F(11) F(4) 3.247(6) ? . 1_655
F(11) C(2) 3.278(9) ? . 1_655
F(12) Cl(2) 2.981(9) ? . 2_665
F(12) F(4) 3.580(7) ? . 1_655
F(13) Cl(1) 3.278(9) ? . 1_565
F(13) F(4) 2.723(9) ? . 1_655
F(14) F(1) 2.832(11) ? . 1_655
F(14) F(3) 3.466(12) ? . 1_655
F(14) F(4) 3.570(8) ? . 1_655
F(14) C(2) 3.550(12) ? . 1_655
F(15) Cl(2) 2.939(12) ? . 2_665
F(15) F(4) 3.359(10) ? . 1_655
F(15) F(4) 3.136(9) ? . 2_675
F(15) F(6) 3.148(9) ? . 2_675
F(16) F(2) 3.57(2) ? . 2_676
F(16) O(2) 3.11(2) ? . 2_676
F(16) O(8) 3.374(19) ? . 2_676
F(17) N(2) 2.982(18) ? . 2_666
F(17) C(14) 3.182(15) ? . 2_666
F(17) C(16) 3.493(17) ? . 2_666
F(17) C(21) 3.083(16) ? . 2_666
F(18) F(1) 3.077(17) ? . 1_655
F(18) C(15) 3.43(2) ? . .
F(18) C(22) 3.301(18) ? . 2_666
F(19) O(2) 3.053(8) ? . 2_676
F(19) O(8) 2.922(8) ? . 2_676
F(19) N(2) 3.230(6) ? . 2_666
F(20) N(1) 3.420(7) ? . 2_666
F(20) N(2) 3.362(7) ? . 2_666
F(20) C(9) 3.376(6) ? . 2_666
F(20) C(14) 3.353(7) ? . 2_666
F(20) C(16) 3.410(7) ? . 2_666
F(20) C(21) 3.275(7) ? . 2_666
F(21) F(1) 2.699(6) ? . 1_655
F(21) F(2) 3.426(7) ? . 1_655
F(21) C(2) 3.471(7) ? . 1_655
F(21) C(22) 3.541(8) ? . 2_666
F(22) Ru(2) 3.524(10) ? . 2_676
F(22) F(22) 3.543(14) ? . 2_676
F(22) O(2) 3.250(12) ? . 2_676
F(22) O(8) 2.732(10) ? . 2_676
F(22) N(2) 2.935(9) ? . 2_666
F(22) C(14) 3.538(8) ? . 2_666
F(23) N(1) 3.329(8) ? . 2_666
F(23) C(9) 3.400(8) ? . 2_666
F(23) C(16) 3.579(10) ? . 2_666
F(23) C(21) 3.570(10) ? . 2_666
F(24) F(1) 2.765(8) ? . 1_655
F(24) F(2) 3.267(9) ? . 1_655
F(24) F(3) 3.424(9) ? . 1_655
F(24) C(2) 3.374(9) ? . 1_655
O(1) C(15) 3.566(4) ? . 2_666
O(2) F(16) 3.11(2) ? . 2_676
O(2) F(19) 3.053(8) ? . 2_676
O(2) F(22) 3.250(12) ? . 2_676
O(3) F(6) 3.263(2) ? . 2_675
O(4) F(5) 3.457(3) ? . 2_675
O(4) F(6) 3.308(3) ? . 2_675
O(5) F(6) 3.503(2) ? . 2_675
O(5) C(17) 3.426(4) ? . .
O(6) Cl(1) 3.505(2) ? . 1_565
O(6) F(5) 3.574(3) ? . 2_675
O(6) F(6) 3.557(3) ? . 2_675
O(8) F(16) 3.374(19) ? . 2_676
O(8) F(19) 2.922(8) ? . 2_676
O(8) F(22) 2.732(10) ? . 2_676
N(1) F(20) 3.420(7) ? . 2_666
N(1) F(23) 3.329(8) ? . 2_666
N(1) C(17) 3.414(4) ? . .
N(1) C(22) 3.484(5) ? . .
N(2) F(17) 2.982(18) ? . 2_666
N(2) F(19) 3.230(6) ? . 2_666
N(2) F(20) 3.362(7) ? . 2_666
N(2) F(22) 2.935(9) ? . 2_666
N(2) C(19) 3.498(4) ? . .
N(2) C(20) 3.277(5) ? . .
C(2) F(8) 3.433(8) ? . 1_455
C(2) F(11) 3.278(9) ? . 1_455
C(2) F(14) 3.550(12) ? . 1_455
C(2) F(21) 3.471(7) ? . 1_455
C(2) F(24) 3.374(9) ? . 1_455
C(3) F(6) 2.958(3) ? . 2_675
C(4) F(6) 3.203(4) ? . 2_675
C(4) F(7) 3.132(8) ? . 2_675
C(4) F(10) 3.312(8) ? . 2_675
C(5) F(6) 3.289(4) ? . 2_675
C(6) F(4) 3.392(4) ? . 1_655
C(9) F(20) 3.376(6) ? . 2_666
C(9) F(23) 3.400(8) ? . 2_666
C(9) C(17) 3.438(5) ? . .
C(9) C(18) 3.386(5) ? . .
C(9) C(23) 3.319(5) ? . .
C(9) C(24) 3.446(5) ? . .
C(10) C(18) 3.417(5) ? . .
C(10) C(19) 3.452(5) ? . .
C(10) C(23) 3.495(4) ? . .
C(10) C(24) 3.536(5) ? . .
C(10) C(28) 3.524(5) ? . .
C(11) C(25) 3.384(5) ? . .
C(11) C(26) 3.473(5) ? . .
C(12) C(25) 3.531(5) ? . .
C(13) Cl(2) 3.544(3) ? . .
C(13) C(26) 3.478(5) ? . .
C(14) Cl(1) 3.538(3) ? . .
C(14) F(17) 3.182(15) ? . 2_666
C(14) F(20) 3.353(7) ? . 2_666
C(14) F(22) 3.538(8) ? . 2_666
C(14) C(19) 3.244(5) ? . .
C(14) C(20) 3.402(5) ? . .
C(14) C(27) 3.377(5) ? . .
C(14) C(28) 3.325(5) ? . .
C(15) F(18) 3.43(2) ? . .
C(15) O(1) 3.566(4) ? . 2_666
C(16) F(17) 3.493(17) ? . 2_666
C(16) F(20) 3.410(7) ? . 2_666
C(16) F(23) 3.579(10) ? . 2_666
C(17) F(9) 3.569(7) ? . .
C(17) O(5) 3.426(4) ? . .
C(17) N(1) 3.414(4) ? . .
C(17) C(9) 3.438(5) ? . .
C(17) C(23) 3.516(5) ? . 1_655
C(18) C(9) 3.386(5) ? . .
C(18) C(10) 3.417(5) ? . .
C(18) C(23) 3.571(5) ? . 1_655
C(18) C(24) 3.512(5) ? . 1_655
C(19) N(2) 3.498(4) ? . .
C(19) C(10) 3.452(5) ? . .
C(19) C(14) 3.244(5) ? . .
C(19) C(27) 3.534(5) ? . 1_655
C(20) F(3) 3.573(4) ? . 1_645
C(20) N(2) 3.277(5) ? . .
C(20) C(14) 3.402(5) ? . .
C(21) F(2) 3.264(5) ? . 2_666
C(21) F(17) 3.083(15) ? . 2_666
C(21) F(20) 3.275(7) ? . 2_666
C(21) F(23) 3.570(10) ? . 2_666
C(22) F(18) 3.301(18) ? . 2_666
C(22) F(21) 3.541(7) ? . 2_666
C(22) N(1) 3.484(5) ? . .
C(23) C(9) 3.319(5) ? . .
C(23) C(10) 3.495(4) ? . .
C(23) C(17) 3.516(5) ? . 1_455
C(23) C(18) 3.571(5) ? . 1_455
C(24) F(9) 3.295(8) ? . 1_455
C(24) C(9) 3.446(5) ? . .
C(24) C(10) 3.536(5) ? . .
C(24) C(18) 3.512(5) ? . 1_455
C(25) C(11) 3.384(5) ? . .
C(25) C(12) 3.531(5) ? . .
C(26) Cl(1) 3.592(4) ? . 1_455
C(26) C(11) 3.473(5) ? . .
C(26) C(13) 3.478(5) ? . .
C(27) C(14) 3.377(5) ? . .
C(27) C(19) 3.534(5) ? . 1_455
C(28) C(10) 3.524(5) ? . .
C(28) C(14) 3.325(5) ? . .
Cl(1) H(12) 3.016 ? . 2_665
Cl(1) H(16) 3.419 ? . .
Cl(2) H(5) 2.994 ? . 2_665
Cl(2) H(12) 3.550 ? . 2_565
Cl(2) H(16) 3.572 ? . .
F(1) H(1) 3.460 ? . 2_666
F(1) H(10) 2.844 ? . .
F(2) H(7) 2.613 ? . 2_666
F(3) H(6) 2.976 ? . 1_465
F(3) H(13) 3.435 ? . 1_565
F(3) H(14) 3.406 ? . 1_565
F(4) H(13) 3.508 ? . 1_565
F(6) H(15) 3.536 ? . 2_675
F(8) H(6) 3.291 ? . 1_565
F(8) H(13) 3.547 ? . 1_665
F(9) H(4) 2.840 ? . .
F(9) H(5) 3.348 ? . .
F(9) H(10) 3.493 ? . 1_655
F(9) H(11) 2.606 ? . 1_655
F(11) H(11) 3.420 ? . 1_655
F(12) H(4) 3.149 ? . .
F(12) H(5) 3.150 ? . .
F(12) H(11) 3.021 ? . 1_655
F(13) H(6) 3.522 ? . 1_565
F(14) H(4) 2.951 ? . .
F(14) H(10) 3.162 ? . 1_655
F(14) H(11) 2.892 ? . 1_655
F(15) H(11) 3.506 ? . 1_655
F(16) H(7) 3.480 ? . 1_565
F(16) H(14) 3.376 ? . 2_666
F(17) H(2) 3.339 ? . 2_666
F(17) H(7) 2.954 ? . 2_666
F(18) H(1) 3.307 ? . .
F(18) H(3) 2.737 ? . .
F(18) H(8) 2.891 ? . 2_666
F(18) H(9) 2.867 ? . 2_666
F(18) H(14) 3.360 ? . 2_666
F(19) H(14) 3.462 ? . 2_666
F(20) H(2) 3.126 ? . 2_666
F(20) H(3) 3.340 ? . .
F(20) H(7) 3.229 ? . 2_666
F(20) H(8) 3.205 ? . 2_666
F(21) H(1) 3.519 ? . .
F(21) H(3) 2.984 ? . .
F(21) H(8) 3.232 ? . 2_666
F(21) H(9) 2.996 ? . 2_666
F(21) H(14) 3.415 ? . 2_666
F(22) H(7) 3.462 ? . 2_666
F(23) H(2) 3.149 ? . 2_666
F(23) H(3) 2.955 ? . .
F(23) H(7) 3.528 ? . 2_666
F(23) H(8) 2.942 ? . 2_666
F(24) H(3) 3.431 ? . .
F(24) H(8) 3.531 ? . 2_666
F(24) H(9) 3.223 ? . 2_666
F(24) H(14) 3.316 ? . 2_666
O(1) H(1) 3.399 ? . 2_666
O(1) H(2) 2.868 ? . 2_666
O(1) H(8) 3.152 ? . .
O(1) H(10) 3.201 ? . .
O(2) H(13) 3.213 ? . 1_565
O(2) H(14) 3.324 ? . 1_565
O(3) H(11) 3.460 ? . .
O(4) H(13) 3.141 ? . 1_565
O(5) H(4) 2.637 ? . .
O(6) H(6) 2.908 ? . 1_565
O(7) H(2) 2.702 ? . 2_666
O(7) H(3) 2.824 ? . .
O(8) H(6) 3.299 ? . 1_565
N(1) H(4) 3.333 ? . .
N(1) H(8) 2.711 ? . .
N(2) H(6) 3.182 ? . .
N(2) H(13) 3.509 ? . .
N(2) H(14) 3.495 ? . .
C(1) H(2) 3.510 ? . 2_666
C(1) H(7) 3.525 ? . 2_666
C(2) H(7) 3.534 ? . 2_666
C(5) H(4) 3.458 ? . .
C(7) H(2) 3.346 ? . 2_666
C(7) H(3) 3.561 ? . .
C(7) H(7) 3.595 ? . 2_666
C(8) H(3) 3.501 ? . .
C(9) H(5) 3.534 ? . .
C(9) H(8) 3.008 ? . .
C(9) H(11) 3.597 ? . .
C(10) H(5) 3.512 ? . .
C(11) H(12) 3.597 ? . .
C(12) H(12) 3.420 ? . .
C(14) H(6) 3.597 ? . .
C(14) H(13) 3.555 ? . .
C(14) H(14) 3.462 ? . .
C(15) H(8) 3.414 ? . 2_666
C(15) H(9) 3.372 ? . 1_655
C(16) H(9) 3.255 ? . 1_655
C(16) H(10) 3.591 ? . 1_655
C(17) H(9) 3.523 ? . 1_655
C(17) H(10) 3.333 ? . 1_655
C(22) H(1) 3.323 ? . 1_455
C(22) H(1) 3.365 ? . 2_666
C(24) H(5) 3.372 ? . 1_455
C(25) H(5) 3.316 ? . 1_455
C(26) H(16) 3.553 ? . .
H(1) F(1) 3.460 ? . 2_666
H(1) F(18) 3.307 ? . .
H(1) F(21) 3.519 ? . .
H(1) O(1) 3.399 ? . 2_666
H(1) C(22) 3.323 ? . 1_655
H(1) C(22) 3.365 ? . 2_666
H(1) H(8) 2.937 ? . 2_666
H(1) H(9) 2.683 ? . 1_655
H(1) H(9) 3.261 ? . 2_666
H(1) H(10) 3.108 ? . 1_655
H(1) H(10) 3.354 ? . 2_666
H(2) F(17) 3.339 ? . 2_666
H(2) F(20) 3.126 ? . 2_666
H(2) F(23) 3.149 ? . 2_666
H(2) O(1) 2.868 ? . 2_666
H(2) O(7) 2.702 ? . 2_666
H(2) C(1) 3.510 ? . 2_666
H(2) C(7) 3.346 ? . 2_666
H(2) H(8) 3.324 ? . 2_666
H(3) F(18) 2.737 ? . .
H(3) F(20) 3.340 ? . .
H(3) F(21) 2.984 ? . .
H(3) F(23) 2.955 ? . .
H(3) F(24) 3.431 ? . .
H(3) O(7) 2.824 ? . .
H(3) C(7) 3.561 ? . .
H(3) C(8) 3.501 ? . .
H(3) H(8) 3.440 ? . 2_666
H(4) F(9) 2.840 ? . .
H(4) F(12) 3.149 ? . .
H(4) F(14) 2.951 ? . .
H(4) O(5) 2.637 ? . .
H(4) N(1) 3.333 ? . .
H(4) C(5) 3.458 ? . .
H(4) H(10) 3.100 ? . 1_655
H(5) Cl(2) 2.994 ? . 2_665
H(5) F(9) 3.348 ? . .
H(5) F(12) 3.150 ? . .
H(5) C(9) 3.534 ? . .
H(5) C(10) 3.512 ? . .
H(5) C(24) 3.372 ? . 1_655
H(5) C(25) 3.316 ? . 1_655
H(5) H(12) 3.528 ? . 1_655
H(6) F(3) 2.976 ? . 1_645
H(6) F(8) 3.291 ? . 1_545
H(6) F(13) 3.522 ? . 1_545
H(6) O(6) 2.908 ? . 1_545
H(6) O(8) 3.299 ? . 1_545
H(6) N(2) 3.182 ? . .
H(6) C(14) 3.597 ? . .
H(7) F(2) 2.613 ? . 2_666
H(7) F(16) 3.480 ? . 1_545
H(7) F(17) 2.954 ? . 2_666
H(7) F(20) 3.229 ? . 2_666
H(7) F(22) 3.462 ? . 2_666
H(7) F(23) 3.528 ? . 2_666
H(7) C(1) 3.525 ? . 2_666
H(7) C(2) 3.534 ? . 2_666
H(7) C(7) 3.595 ? . 2_666
H(8) F(18) 2.891 ? . 2_666
H(8) F(20) 3.205 ? . 2_666
H(8) F(21) 3.232 ? . 2_666
H(8) F(23) 2.942 ? . 2_666
H(8) F(24) 3.531 ? . 2_666
H(8) O(1) 3.152 ? . .
H(8) N(1) 2.711 ? . .
H(8) C(9) 3.008 ? . .
H(8) C(15) 3.414 ? . 2_666
H(8) H(1) 2.937 ? . 2_666
H(8) H(2) 3.324 ? . 2_666
H(8) H(3) 3.440 ? . 2_666
H(9) F(18) 2.867 ? . 2_666
H(9) F(21) 2.996 ? . 2_666
H(9) F(24) 3.223 ? . 2_666
H(9) C(15) 3.372 ? . 1_455
H(9) C(16) 3.255 ? . 1_455
H(9) C(17) 3.523 ? . 1_455
H(9) H(1) 2.683 ? . 1_455
H(9) H(1) 3.261 ? . 2_666
H(10) F(1) 2.844 ? . .
H(10) F(9) 3.493 ? . 1_455
H(10) F(14) 3.162 ? . 1_455
H(10) O(1) 3.201 ? . .
H(10) C(16) 3.591 ? . 1_455
H(10) C(17) 3.333 ? . 1_455
H(10) H(1) 3.108 ? . 1_455
H(10) H(1) 3.354 ? . 2_666
H(10) H(4) 3.100 ? . 1_455
H(11) F(9) 2.606 ? . 1_455
H(11) F(11) 3.420 ? . 1_455
H(11) F(12) 3.021 ? . 1_455
H(11) F(14) 2.892 ? . 1_455
H(11) F(15) 3.506 ? . 1_455
H(11) O(3) 3.460 ? . .
H(11) C(9) 3.597 ? . .
H(11) H(15) 3.547 ? . .
H(12) Cl(1) 3.016 ? . 2_665
H(12) Cl(2) 3.550 ? . 2_565
H(12) C(11) 3.597 ? . .
H(12) C(12) 3.420 ? . .
H(12) H(5) 3.528 ? . 1_455
H(13) F(3) 3.435 ? . 1_545
H(13) F(4) 3.508 ? . 1_545
H(13) F(8) 3.547 ? . 1_445
H(13) O(2) 3.213 ? . 1_545
H(13) O(4) 3.141 ? . 1_545
H(13) N(2) 3.509 ? . .
H(13) C(14) 3.555 ? . .
H(14) F(3) 3.406 ? . 1_545
H(14) F(16) 3.376 ? . 2_666
H(14) F(18) 3.360 ? . 2_666
H(14) F(19) 3.462 ? . 2_666
H(14) F(21) 3.415 ? . 2_666
H(14) F(24) 3.316 ? . 2_666
H(14) O(2) 3.324 ? . 1_545
H(14) N(2) 3.495 ? . .
H(14) C(14) 3.462 ? . .
H(15) F(6) 3.536 ? . 2_675
H(15) H(11) 3.547 ? . .
H(16) Cl(1) 3.419 ? . .
H(16) Cl(2) 3.572 ? . .
H(16) C(26) 3.553 ? . .

loop_
_geom_torsion_atom_site_label_1
_geom_torsion_atom_site_label_2
_geom_torsion_atom_site_label_3
_geom_torsion_atom_site_label_4
_geom_torsion
_geom_torsion_publ_flag
_geom_torsion_site_symmetry_1
_geom_torsion_site_symmetry_2
_geom_torsion_site_symmetry_3
_geom_torsion_site_symmetry_4
Ru(2) Ru(1) O(1) C(1) 0.7(2) ? . . . .
O(1) Ru(1) Ru(2) O(2) -0.25(9) ? . . . .
O(1) Ru(1) Ru(2) O(4) -88.56(9) ? . . . .
O(1) Ru(1) Ru(2) O(6) 179.69(10) ? . . . .
O(1) Ru(1) Ru(2) O(8) 92.12(9) ? . . . .
O(1) Ru(1) Ru(2) N(2) -86.5(7) ? . . . 1_565
Ru(2) Ru(1) O(3) C(3) -1.9(2) ? . . . .
O(3) Ru(1) Ru(2) O(2) 88.74(9) ? . . . .
O(3) Ru(1) Ru(2) O(4) 0.43(9) ? . . . .
O(3) Ru(1) Ru(2) O(6) -91.32(9) ? . . . .
O(3) Ru(1) Ru(2) O(8) -178.89(9) ? . . . .
O(3) Ru(1) Ru(2) N(2) 2.5(7) ? . . . 1_565
Ru(2) Ru(1) O(5) C(5) 1.7(2) ? . . . .
O(5) Ru(1) Ru(2) O(2) 179.47(9) ? . . . .
O(5) Ru(1) Ru(2) O(4) 91.15(9) ? . . . .
O(5) Ru(1) Ru(2) O(6) -0.59(10) ? . . . .
O(5) Ru(1) Ru(2) O(8) -88.16(9) ? . . . .
O(5) Ru(1) Ru(2) N(2) 93.3(7) ? . . . 1_565
Ru(2) Ru(1) O(7) C(7) -2.2(2) ? . . . .
O(7) Ru(1) Ru(2) O(2) -91.95(9) ? . . . .
O(7) Ru(1) Ru(2) O(4) 179.74(9) ? . . . .
O(7) Ru(1) Ru(2) O(6) 88.00(10) ? . . . .
O(7) Ru(1) Ru(2) O(8) 0.42(9) ? . . . .
O(7) Ru(1) Ru(2) N(2) -178.2(7) ? . . . 1_565
Ru(2) Ru(1) N(1) C(9) 3.8(11) ? . . . .
N(1) Ru(1) Ru(2) O(2) 115.7(6) ? . . . .
N(1) Ru(1) Ru(2) O(4) 27.3(6) ? . . . .
N(1) Ru(1) Ru(2) O(6) -64.4(6) ? . . . .
N(1) Ru(1) Ru(2) O(8) -152.0(6) ? . . . .
N(1) Ru(1) Ru(2) N(2) 29.4(10) ? . . . 1_565
O(1) Ru(1) O(3) C(3) 87.4(2) ? . . . .
O(3) Ru(1) O(1) C(1) -88.7(2) ? . . . .
O(1) Ru(1) O(5) C(5) 14(4) ? . . . .
O(5) Ru(1) O(1) C(1) -11(4) ? . . . .
O(1) Ru(1) O(7) C(7) -91.4(2) ? . . . .
O(7) Ru(1) O(1) C(1) 90.3(2) ? . . . .
O(1) Ru(1) N(1) C(9) 119.4(5) ? . . . .
N(1) Ru(1) O(1) C(1) -173.3(2) ? . . . .
O(3) Ru(1) O(5) C(5) 91.1(2) ? . . . .
O(5) Ru(1) O(3) C(3) -91.3(2) ? . . . .
O(3) Ru(1) O(7) C(7) 32(4) ? . . . .
O(7) Ru(1) O(3) C(3) -36(4) ? . . . .
O(3) Ru(1) N(1) C(9) 30.8(5) ? . . . .
N(1) Ru(1) O(3) C(3) -178.9(2) ? . . . .
O(5) Ru(1) O(7) C(7) 87.2(2) ? . . . .
O(7) Ru(1) O(5) C(5) -87.9(2) ? . . . .
O(5) Ru(1) N(1) C(9) -60.1(5) ? . . . .
N(1) Ru(1) O(5) C(5) 175.8(2) ? . . . .
O(7) Ru(1) N(1) C(9) -148.5(5) ? . . . .
N(1) Ru(1) O(7) C(7) 174.7(2) ? . . . .
Ru(1) Ru(2) O(2) C(1) -0.2(2) ? . . . .
Ru(1) Ru(2) O(4) C(3) 0.9(2) ? . . . .
Ru(1) Ru(2) O(6) C(5) -0.4(2) ? . . . .
Ru(1) Ru(2) O(8) C(7) 1.2(2) ? . . . .
Ru(1) Ru(2) N(2) C(14) -14.4(14) ? . . 1_565 1_565
O(2) Ru(2) O(4) C(3) -88.7(2) ? . . . .
O(4) Ru(2) O(2) C(1) 89.3(2) ? . . . .
O(2) Ru(2) O(6) C(5) 4(7) ? . . . .
O(6) Ru(2) O(2) C(1) -4(7) ? . . . .
O(2) Ru(2) O(8) C(7) 90.8(2) ? . . . .
O(8) Ru(2) O(2) C(1) -89.5(2) ? . . . .
O(2) Ru(2) N(2) C(14) -100.6(8) ? . . 1_565 1_565
N(2) Ru(2) O(2) C(1) 174.6(2) ? 1_565 . . .
O(4) Ru(2) O(6) C(5) -89.8(2) ? . . . .
O(6) Ru(2) O(4) C(3) 90.4(2) ? . . . .
O(4) Ru(2) O(8) C(7) -28(3) ? . . . .
O(8) Ru(2) O(4) C(3) 30(3) ? . . . .
O(4) Ru(2) N(2) C(14) -12.3(8) ? . . 1_565 1_565
N(2) Ru(2) O(4) C(3) -178.9(2) ? 1_565 . . .
O(6) Ru(2) O(8) C(7) -88.4(2) ? . . . .
O(8) Ru(2) O(6) C(5) 89.0(2) ? . . . .
O(6) Ru(2) N(2) C(14) 79.4(8) ? . . 1_565 1_565
N(2) Ru(2) O(6) C(5) -175.1(2) ? 1_565 . . .
O(8) Ru(2) N(2) C(14) 167.0(8) ? . . 1_565 1_565
N(2) Ru(2) O(8) C(7) -178.9(2) ? 1_565 . . .
F(10) F(7) F(12) F(9) -13.6(16) ? . . . .
F(10) F(7) F(12) F(15) 175(3) ? . . . .
F(10) F(7) F(12) C(6) 21.1(12) ? . . . .
F(12) F(7) F(10) F(13) 12(2) ? . . . .
F(12) F(7) F(10) F(15) -2.0(10) ? . . . .
F(12) F(7) F(10) C(6) -17.2(10) ? . . . .
F(10) F(7) F(13) F(8) 173(2) ? . . . .
F(10) F(7) F(13) F(11) 170.9(18) ? . . . .
F(10) F(7) F(13) C(6) 145.1(18) ? . . . .
F(13) F(7) F(10) F(15) -13(3) ? . . . .
F(13) F(7) F(10) C(6) -28.8(15) ? . . . .
F(10) F(7) F(15) F(9) -12(2) ? . . . .
F(10) F(7) F(15) F(12) -7(3) ? . . . .
F(10) F(7) F(15) C(6) 16.6(19) ? . . . .
F(15) F(7) F(10) F(13) 13(3) ? . . . .
F(15) F(7) F(10) C(6) -15.3(18) ? . . . .
F(10) F(7) C(6) F(8) -29.7(10) ? . . . .
F(10) F(7) C(6) F(9) -142.3(9) ? . . . .
F(10) F(7) C(6) F(11) -63.5(12) ? . . . .
F(10) F(7) C(6) F(12) -164.1(10) ? . . . .
F(10) F(7) C(6) F(13) -15.7(9) ? . . . .
F(10) F(7) C(6) F(14) -108.7(12) ? . . . .
F(10) F(7) C(6) F(15) -170.1(12) ? . . . .
F(10) F(7) C(6) C(5) 91.2(9) ? . . . .
C(6) F(7) F(10) F(13) 28.8(15) ? . . . .
C(6) F(7) F(10) F(15) 15.3(18) ? . . . .
F(12) F(7) F(13) F(8) 1.5(14) ? . . . .
F(12) F(7) F(13) F(10) -171.1(18) ? . . . .
F(12) F(7) F(13) F(11) -0.2(5) ? . . . .
F(12) F(7) F(13) C(6) -26.0(5) ? . . . .
F(13) F(7) F(12) F(9) -8.1(9) ? . . . .
F(13) F(7) F(12) F(15) -180(2) ? . . . .
F(13) F(7) F(12) C(6) 26.6(5) ? . . . .
F(12) F(7) F(15) F(9) -5.5(19) ? . . . .
F(12) F(7) F(15) F(10) 7(3) ? . . . .
F(12) F(7) F(15) C(6) 23(2) ? . . . .
F(15) F(7) F(12) F(9) 172(2) ? . . . .
F(15) F(7) F(12) C(6) -154(2) ? . . . .
F(12) F(7) C(6) F(8) 134.4(5) ? . . . .
F(12) F(7) C(6) F(9) 21.8(5) ? . . . .
F(12) F(7) C(6) F(10) 164.1(10) ? . . . .
F(12) F(7) C(6) F(11) 100.6(8) ? . . . .
F(12) F(7) C(6) F(13) 148.4(6) ? . . . .
F(12) F(7) C(6) F(14) 55.4(10) ? . . . .
F(12) F(7) C(6) F(15) -6.0(6) ? . . . .
F(12) F(7) C(6) C(5) -104.7(5) ? . . . .
C(6) F(7) F(12) F(9) -34.7(7) ? . . . .
C(6) F(7) F(12) F(15) 154(2) ? . . . .
F(13) F(7) F(15) F(9) -5.5(12) ? . . . .
F(13) F(7) F(15) F(10) 7.0(16) ? . . . .
F(13) F(7) F(15) F(12) 0(2) ? . . . .
F(13) F(7) F(15) C(6) 23.5(7) ? . . . .
F(15) F(7) F(13) F(8) 1.5(16) ? . . . .
F(15) F(7) F(13) F(10) -171(2) ? . . . .
F(15) F(7) F(13) F(11) -0.2(8) ? . . . .
F(15) F(7) F(13) C(6) -26.0(8) ? . . . .
F(13) F(7) C(6) F(8) -14.0(6) ? . . . .
F(13) F(7) C(6) F(9) -126.6(6) ? . . . .
F(13) F(7) C(6) F(10) 15.7(9) ? . . . .
F(13) F(7) C(6) F(11) -47.8(9) ? . . . .
F(13) F(7) C(6) F(12) -148.4(6) ? . . . .
F(13) F(7) C(6) F(14) -92.9(11) ? . . . .
F(13) F(7) C(6) F(15) -154.4(8) ? . . . .
F(13) F(7) C(6) C(5) 106.9(5) ? . . . .
C(6) F(7) F(13) F(8) 27.5(11) ? . . . .
C(6) F(7) F(13) F(10) -145.1(18) ? . . . .
C(6) F(7) F(13) F(11) 25.8(4) ? . . . .
F(15) F(7) C(6) F(8) 140.4(7) ? . . . .
F(15) F(7) C(6) F(9) 27.8(7) ? . . . .
F(15) F(7) C(6) F(10) 170.1(12) ? . . . .
F(15) F(7) C(6) F(11) 106.6(9) ? . . . .
F(15) F(7) C(6) F(12) 6.0(6) ? . . . .
F(15) F(7) C(6) F(13) 154.4(8) ? . . . .
F(15) F(7) C(6) F(14) 61.5(11) ? . . . .
F(15) F(7) C(6) C(5) -98.6(6) ? . . . .
C(6) F(7) F(15) F(9) -29.0(7) ? . . . .
C(6) F(7) F(15) F(10) -16.6(19) ? . . . .
C(6) F(7) F(15) F(12) -23(2) ? . . . .
F(11) F(8) F(13) F(7) -3.3(17) ? . . . .
F(11) F(8) F(13) F(10) 2(3) ? . . . .
F(11) F(8) F(13) C(6) 20.6(10) ? . . . .
F(13) F(8) F(11) F(9) 9.2(15) ? . . . .
F(13) F(8) F(11) F(14) 0(3) ? . . . .
F(13) F(8) F(11) C(6) -20.9(10) ? . . . .
F(11) F(8) F(14) F(9) -169(4) ? . . . .
F(11) F(8) F(14) C(6) 157(4) ? . . . .
F(14) F(8) F(11) F(9) 9(3) ? . . . .
F(14) F(8) F(11) F(13) -0(3) ? . . . .
F(14) F(8) F(11) C(6) -21(3) ? . . . .
F(11) F(8) C(6) F(7) -140.0(7) ? . . . .
F(11) F(8) C(6) F(9) -28.0(7) ? . . . .
F(11) F(8) C(6) F(10) -153.6(7) ? . . . .
F(11) F(8) C(6) F(12) -55.2(9) ? . . . .
F(11) F(8) C(6) F(13) -159.6(10) ? . . . .
F(11) F(8) C(6) F(14) -3.5(6) ? . . . .
F(11) F(8) C(6) F(15) -94.7(9) ? . . . .
F(11) F(8) C(6) C(5) 98.6(6) ? . . . .
C(6) F(8) F(11) F(9) 30.1(7) ? . . . .
C(6) F(8) F(11) F(13) 20.9(10) ? . . . .
C(6) F(8) F(11) F(14) 21(3) ? . . . .
F(13) F(8) F(14) F(9) 11.6(12) ? . . . .
F(13) F(8) F(14) F(11) -180(3) ? . . . .
F(13) F(8) F(14) C(6) -22.8(8) ? . . . .
F(14) F(8) F(13) F(7) -3.3(15) ? . . . .
F(14) F(8) F(13) F(10) 2(2) ? . . . .
F(14) F(8) F(13) F(11) 0.1(5) ? . . . .
F(14) F(8) F(13) C(6) 20.6(7) ? . . . .
F(13) F(8) C(6) F(7) 19.5(8) ? . . . .
F(13) F(8) C(6) F(9) 131.6(8) ? . . . .
F(13) F(8) C(6) F(10) 6.0(7) ? . . . .
F(13) F(8) C(6) F(11) 159.6(10) ? . . . .
F(13) F(8) C(6) F(12) 104.4(9) ? . . . .
F(13) F(8) C(6) F(14) 156.0(8) ? . . . .
F(13) F(8) C(6) F(15) 64.8(11) ? . . . .
F(13) F(8) C(6) C(5) -101.9(7) ? . . . .
C(6) F(8) F(13) F(7) -23.9(9) ? . . . .
C(6) F(8) F(13) F(10) -19(2) ? . . . .
C(6) F(8) F(13) F(11) -20.6(10) ? . . . .
F(14) F(8) C(6) F(7) -136.5(6) ? . . . .
F(14) F(8) C(6) F(9) -24.5(5) ? . . . .
F(14) F(8) C(6) F(10) -150.1(5) ? . . . .
F(14) F(8) C(6) F(11) 3.5(6) ? . . . .
F(14) F(8) C(6) F(12) -51.7(7) ? . . . .
F(14) F(8) C(6) F(13) -156.0(8) ? . . . .
F(14) F(8) C(6) F(15) -91.2(8) ? . . . .
F(14) F(8) C(6) C(5) 102.1(4) ? . . . .
C(6) F(8) F(14) F(9) 34.4(7) ? . . . .
C(6) F(8) F(14) F(11) -157(4) ? . . . .
F(11) F(9) F(12) F(7) 14.6(12) ? . . . .
F(11) F(9) F(12) F(15) 18(2) ? . . . .
F(11) F(9) F(12) C(6) -13.7(7) ? . . . .
F(12) F(9) F(11) F(8) -19.2(16) ? . . . .
F(12) F(9) F(11) F(13) -14.6(11) ? . . . .
F(12) F(9) F(11) F(14) 156.2(18) ? . . . .
F(12) F(9) F(11) C(6) 16.9(9) ? . . . .
F(11) F(9) F(14) F(8) 2.2(8) ? . . . .
F(11) F(9) F(14) C(6) 32.7(12) ? . . . .
F(14) F(9) F(11) F(8) -175.4(18) ? . . . .
F(14) F(9) F(11) F(13) -170.7(15) ? . . . .
F(14) F(9) F(11) C(6) -139.3(15) ? . . . .
F(11) F(9) F(15) F(7) 8.9(10) ? . . . .
F(11) F(9) F(15) F(10) 6.0(7) ? . . . .
F(11) F(9) F(15) F(12) -164.9(18) ? . . . .
F(11) F(9) F(15) C(6) -22.0(5) ? . . . .
F(15) F(9) F(11) F(8) -12.1(12) ? . . . .
F(15) F(9) F(11) F(13) -7.4(7) ? . . . .
F(15) F(9) F(11) F(14) 163.3(15) ? . . . .
F(15) F(9) F(11) C(6) 24.0(5) ? . . . .
F(11) F(9) C(6) F(7) 129.3(5) ? . . . .
F(11) F(9) C(6) F(8) 18.7(4) ? . . . .
F(11) F(9) C(6) F(10) 108.4(7) ? . . . .
F(11) F(9) C(6) F(12) 166.5(7) ? . . . .
F(11) F(9) C(6) F(13) 58.2(8) ? . . . .
F(11) F(9) C(6) F(14) -17.3(6) ? . . . .
F(11) F(9) C(6) F(15) 153.2(6) ? . . . .
F(11) F(9) C(6) C(5) -105.8(5) ? . . . .
C(6) F(9) F(11) F(8) -36.1(9) ? . . . .
C(6) F(9) F(11) F(13) -31.5(4) ? . . . .
C(6) F(9) F(11) F(14) 139.3(15) ? . . . .
F(12) F(9) F(14) F(8) -38(2) ? . . . .
F(12) F(9) F(14) F(11) -40(2) ? . . . .
F(12) F(9) F(14) C(6) -8(2) ? . . . .
F(14) F(9) F(12) F(7) 36(2) ? . . . .
F(14) F(9) F(12) F(15) 40(3) ? . . . .
F(14) F(9) F(12) C(6) 7(2) ? . . . .
F(12) F(9) F(15) F(7) 174(2) ? . . . .
F(12) F(9) F(15) F(10) 170.9(19) ? . . . .
F(12) F(9) F(15) C(6) 142.9(18) ? . . . .
F(15) F(9) F(12) F(7) -3.9(13) ? . . . .
F(15) F(9) F(12) C(6) -32.2(16) ? . . . .
F(12) F(9) C(6) F(7) -37.2(8) ? . . . .
F(12) F(9) C(6) F(8) -147.8(6) ? . . . .
F(12) F(9) C(6) F(10) -58.1(9) ? . . . .
F(12) F(9) C(6) F(11) -166.5(7) ? . . . .
F(12) F(9) C(6) F(13) -108.3(10) ? . . . .
F(12) F(9) C(6) F(14) 176.2(10) ? . . . .
F(12) F(9) C(6) F(15) -13.3(7) ? . . . .
F(12) F(9) C(6) C(5) 87.7(7) ? . . . .
C(6) F(9) F(12) F(7) 28.3(5) ? . . . .
C(6) F(9) F(12) F(15) 32.2(16) ? . . . .
F(14) F(9) F(15) F(7) 18.6(16) ? . . . .
F(14) F(9) F(15) F(10) 15.7(13) ? . . . .
F(14) F(9) F(15) F(12) -155(2) ? . . . .
F(14) F(9) F(15) C(6) -12.3(11) ? . . . .
F(15) F(9) F(14) F(8) -19.5(14) ? . . . .
F(15) F(9) F(14) F(11) -21.6(19) ? . . . .
F(15) F(9) F(14) C(6) 11.1(10) ? . . . .
F(14) F(9) C(6) F(7) 146.6(7) ? . . . .
F(14) F(9) C(6) F(8) 36.0(7) ? . . . .
F(14) F(9) C(6) F(10) 125.7(8) ? . . . .
F(14) F(9) C(6) F(11) 17.3(6) ? . . . .
F(14) F(9) C(6) F(12) -176.2(10) ? . . . .
F(14) F(9) C(6) F(13) 75.5(10) ? . . . .
F(14) F(9) C(6) F(15) 170.5(8) ? . . . .
F(14) F(9) C(6) C(5) -88.6(7) ? . . . .
C(6) F(9) F(14) F(8) -30.5(6) ? . . . .
C(6) F(9) F(14) F(11) -32.7(12) ? . . . .
F(15) F(9) C(6) F(7) -23.9(6) ? . . . .
F(15) F(9) C(6) F(8) -134.4(6) ? . . . .
F(15) F(9) C(6) F(10) -44.7(8) ? . . . .
F(15) F(9) C(6) F(11) -153.2(6) ? . . . .
F(15) F(9) C(6) F(12) 13.3(7) ? . . . .
F(15) F(9) C(6) F(13) -95.0(9) ? . . . .
F(15) F(9) C(6) F(14) -170.5(8) ? . . . .
F(15) F(9) C(6) C(5) 101.0(6) ? . . . .
C(6) F(9) F(15) F(7) 30.9(7) ? . . . .
C(6) F(9) F(15) F(10) 28.0(4) ? . . . .
C(6) F(9) F(15) F(12) -142.9(18) ? . . . .
F(7) F(10) F(13) F(8) -11(3) ? . . . .
F(7) F(10) F(13) F(11) -10(2) ? . . . .
F(7) F(10) F(13) C(6) -30.3(16) ? . . . .
F(7) F(10) F(15) F(9) 169(2) ? . . . .
F(7) F(10) F(15) F(12) 175(2) ? . . . .
F(7) F(10) F(15) C(6) -161(2) ? . . . .
F(7) F(10) C(6) F(8) 150.8(9) ? . . . .
F(7) F(10) C(6) F(9) 47.3(12) ? . . . .
F(7) F(10) C(6) F(11) 132.2(10) ? . . . .
F(7) F(10) C(6) F(12) 15.9(10) ? . . . .
F(7) F(10) C(6) F(13) 157.0(13) ? . . . .
F(7) F(10) C(6) F(14) 104.0(13) ? . . . .
F(7) F(10) C(6) F(15) 7.7(9) ? . . . .
F(7) F(10) C(6) C(5) -99.8(9) ? . . . .
F(13) F(10) F(15) F(7) -169(2) ? . . . .
F(13) F(10) F(15) F(9) -0.9(10) ? . . . .
F(13) F(10) F(15) F(12) 5(2) ? . . . .
F(13) F(10) F(15) C(6) 29.6(8) ? . . . .
F(15) F(10) F(13) F(7) 5.6(12) ? . . . .
F(15) F(10) F(13) F(8) -6(2) ? . . . .
F(15) F(10) F(13) F(11) -4.8(12) ? . . . .
F(15) F(10) F(13) C(6) -24.7(6) ? . . . .
F(13) F(10) C(6) F(7) -157.0(13) ? . . . .
F(13) F(10) C(6) F(8) -6.2(7) ? . . . .
F(13) F(10) C(6) F(9) -109.8(10) ? . . . .
F(13) F(10) C(6) F(11) -24.8(9) ? . . . .
F(13) F(10) C(6) F(12) -141.1(8) ? . . . .
F(13) F(10) C(6) F(14) -53.0(13) ? . . . .
F(13) F(10) C(6) F(15) -149.3(9) ? . . . .
F(13) F(10) C(6) C(5) 103.2(8) ? . . . .
C(6) F(10) F(13) F(7) 30.3(16) ? . . . .
C(6) F(10) F(13) F(8) 19(2) ? . . . .
C(6) F(10) F(13) F(11) 19.9(7) ? . . . .
F(15) F(10) C(6) F(7) -7.7(9) ? . . . .
F(15) F(10) C(6) F(8) 143.1(5) ? . . . .
F(15) F(10) C(6) F(9) 39.5(7) ? . . . .
F(15) F(10) C(6) F(11) 124.4(7) ? . . . .
F(15) F(10) C(6) F(12) 8.1(5) ? . . . .
F(15) F(10) C(6) F(13) 149.3(9) ? . . . .
F(15) F(10) C(6) F(14) 96.3(10) ? . . . .
F(15) F(10) C(6) C(5) -107.5(5) ? . . . .
C(6) F(10) F(15) F(7) 161(2) ? . . . .
C(6) F(10) F(15) F(9) -30.5(5) ? . . . .
C(6) F(10) F(15) F(12) -24.3(15) ? . . . .
F(8) F(11) F(13) F(7) 177.4(13) ? . . . .
F(8) F(11) F(13) F(10) -179.0(17) ? . . . .
F(8) F(11) F(13) C(6) -153.2(13) ? . . . .
F(8) F(11) F(14) F(9) 12(4) ? . . . .
F(8) F(11) F(14) C(6) -21(3) ? . . . .
F(8) F(11) C(6) F(7) 56.6(10) ? . . . .
F(8) F(11) C(6) F(9) 151.7(7) ? . . . .
F(8) F(11) C(6) F(10) 29.1(8) ? . . . .
F(8) F(11) C(6) F(12) 143.3(6) ? . . . .
F(8) F(11) C(6) F(13) 13.5(7) ? . . . .
F(8) F(11) C(6) F(14) 173.7(11) ? . . . .
F(8) F(11) C(6) F(15) 122.1(8) ? . . . .
F(8) F(11) C(6) C(5) -98.2(6) ? . . . .
F(9) F(11) F(13) F(7) 4.8(7) ? . . . .
F(9) F(11) F(13) F(8) -172.7(12) ? . . . .
F(9) F(11) F(13) F(10) 8.3(11) ? . . . .
F(9) F(11) F(13) C(6) 34.1(5) ? . . . .
F(9) F(11) F(14) F(8) -12(4) ? . . . .
F(9) F(11) F(14) C(6) -33.1(11) ? . . . .
F(9) F(11) C(6) F(7) -95.0(8) ? . . . .
F(9) F(11) C(6) F(8) -151.7(7) ? . . . .
F(9) F(11) C(6) F(10) -122.6(6) ? . . . .
F(9) F(11) C(6) F(12) -8.4(4) ? . . . .
F(9) F(11) C(6) F(13) -138.2(6) ? . . . .
F(9) F(11) C(6) F(14) 22.0(8) ? . . . .
F(9) F(11) C(6) F(15) -29.6(7) ? . . . .
F(9) F(11) C(6) C(5) 110.1(4) ? . . . .
F(13) F(11) F(14) F(8) 0(2) ? . . . .
F(13) F(11) F(14) F(9) 12(2) ? . . . .
F(13) F(11) F(14) C(6) -20.7(9) ? . . . .
F(14) F(11) F(13) F(7) -2.4(15) ? . . . .
F(14) F(11) F(13) F(8) -179.8(15) ? . . . .
F(14) F(11) F(13) F(10) 1.2(18) ? . . . .
F(14) F(11) F(13) C(6) 27.0(13) ? . . . .
F(13) F(11) C(6) F(7) 43.2(8) ? . . . .
F(13) F(11) C(6) F(8) -13.5(7) ? . . . .
F(13) F(11) C(6) F(9) 138.2(6) ? . . . .
F(13) F(11) C(6) F(10) 15.6(6) ? . . . .
F(13) F(11) C(6) F(12) 129.8(6) ? . . . .
F(13) F(11) C(6) F(14) 160.2(9) ? . . . .
F(13) F(11) C(6) F(15) 108.6(8) ? . . . .
F(13) F(11) C(6) C(5) -111.7(5) ? . . . .
C(6) F(11) F(13) F(7) -29.3(5) ? . . . .
C(6) F(11) F(13) F(8) 153.2(13) ? . . . .
C(6) F(11) F(13) F(10) -25.8(9) ? . . . .
F(14) F(11) C(6) F(7) -117.1(10) ? . . . .
F(14) F(11) C(6) F(8) -173.7(11) ? . . . .
F(14) F(11) C(6) F(9) -22.0(8) ? . . . .
F(14) F(11) C(6) F(10) -144.6(9) ? . . . .
F(14) F(11) C(6) F(12) -30.4(9) ? . . . .
F(14) F(11) C(6) F(13) -160.2(9) ? . . . .
F(14) F(11) C(6) F(15) -51.6(10) ? . . . .
F(14) F(11) C(6) C(5) 88.1(9) ? . . . .
C(6) F(11) F(14) F(8) 21(3) ? . . . .
C(6) F(11) F(14) F(9) 33.1(11) ? . . . .
F(7) F(12) F(15) F(9) 10(3) ? . . . .
F(7) F(12) F(15) F(10) -2.1(11) ? . . . .
F(7) F(12) F(15) C(6) -21(2) ? . . . .
F(7) F(12) C(6) F(8) -96.3(7) ? . . . .
F(7) F(12) C(6) F(9) -143.3(7) ? . . . .
F(7) F(12) C(6) F(10) -7.5(5) ? . . . .
F(7) F(12) C(6) F(11) -130.0(5) ? . . . .
F(7) F(12) C(6) F(13) -39.1(8) ? . . . .
F(7) F(12) C(6) F(14) -145.9(5) ? . . . .
F(7) F(12) C(6) F(15) 10.1(10) ? . . . .
F(7) F(12) C(6) C(5) 109.4(4) ? . . . .
F(9) F(12) F(15) F(7) -10(3) ? . . . .
F(9) F(12) F(15) F(10) -12(2) ? . . . .
F(9) F(12) F(15) C(6) -31.2(15) ? . . . .
F(9) F(12) C(6) F(7) 143.3(7) ? . . . .
F(9) F(12) C(6) F(8) 47.0(9) ? . . . .
F(9) F(12) C(6) F(10) 135.8(7) ? . . . .
F(9) F(12) C(6) F(11) 13.3(7) ? . . . .
F(9) F(12) C(6) F(13) 104.2(9) ? . . . .
F(9) F(12) C(6) F(14) -2.6(7) ? . . . .
F(9) F(12) C(6) F(15) 153.5(14) ? . . . .
F(9) F(12) C(6) C(5) -107.3(6) ? . . . .
F(15) F(12) C(6) F(7) -10.1(10) ? . . . .
F(15) F(12) C(6) F(8) -106.4(12) ? . . . .
F(15) F(12) C(6) F(9) -153.5(14) ? . . . .
F(15) F(12) C(6) F(10) -17.7(11) ? . . . .
F(15) F(12) C(6) F(11) -140.1(11) ? . . . .
F(15) F(12) C(6) F(13) -49.2(14) ? . . . .
F(15) F(12) C(6) F(14) -156.0(11) ? . . . .
F(15) F(12) C(6) C(5) 99.2(11) ? . . . .
C(6) F(12) F(15) F(7) 21(2) ? . . . .
C(6) F(12) F(15) F(9) 31.2(15) ? . . . .
C(6) F(12) F(15) F(10) 19.1(11) ? . . . .
F(7) F(13) C(6) F(8) 159.1(8) ? . . . .
F(7) F(13) C(6) F(9) 91.0(8) ? . . . .
F(7) F(13) C(6) F(10) -11.6(6) ? . . . .
F(7) F(13) C(6) F(11) 145.8(6) ? . . . .
F(7) F(13) C(6) F(12) 42.4(8) ? . . . .
F(7) F(13) C(6) F(14) 134.8(6) ? . . . .
F(7) F(13) C(6) F(15) 20.7(6) ? . . . .
F(7) F(13) C(6) C(5) -104.8(5) ? . . . .
F(8) F(13) C(6) F(7) -159.1(8) ? . . . .
F(8) F(13) C(6) F(9) -68.1(10) ? . . . .
F(8) F(13) C(6) F(10) -170.6(11) ? . . . .
F(8) F(13) C(6) F(11) -13.3(7) ? . . . .
F(8) F(13) C(6) F(12) -116.7(9) ? . . . .
F(8) F(13) C(6) F(14) -24.3(9) ? . . . .
F(8) F(13) C(6) F(15) -138.4(8) ? . . . .
F(8) F(13) C(6) C(5) 96.1(7) ? . . . .
F(10) F(13) C(6) F(7) 11.6(6) ? . . . .
F(10) F(13) C(6) F(8) 170.6(11) ? . . . .
F(10) F(13) C(6) F(9) 102.6(9) ? . . . .
F(10) F(13) C(6) F(11) 157.4(8) ? . . . .
F(10) F(13) C(6) F(12) 53.9(10) ? . . . .
F(10) F(13) C(6) F(14) 146.3(8) ? . . . .
F(10) F(13) C(6) F(15) 32.3(9) ? . . . .
F(10) F(13) C(6) C(5) -93.2(7) ? . . . .
F(11) F(13) C(6) F(7) -145.8(6) ? . . . .
F(11) F(13) C(6) F(8) 13.3(7) ? . . . .
F(11) F(13) C(6) F(9) -54.8(8) ? . . . .
F(11) F(13) C(6) F(10) -157.4(8) ? . . . .
F(11) F(13) C(6) F(12) -103.4(8) ? . . . .
F(11) F(13) C(6) F(14) -11.0(6) ? . . . .
F(11) F(13) C(6) F(15) -125.1(6) ? . . . .
F(11) F(13) C(6) C(5) 109.4(5) ? . . . .
F(8) F(14) C(6) F(7) 91.4(10) ? . . . .
F(8) F(14) C(6) F(9) 143.8(7) ? . . . .
F(8) F(14) C(6) F(10) 48.8(10) ? . . . .
F(8) F(14) C(6) F(11) -4.3(7) ? . . . .
F(8) F(14) C(6) F(12) 146.1(5) ? . . . .
F(8) F(14) C(6) F(13) 16.5(6) ? . . . .
F(8) F(14) C(6) F(15) 135.2(6) ? . . . .
F(8) F(14) C(6) C(5) -107.8(4) ? . . . .
F(9) F(14) C(6) F(7) -52.4(12) ? . . . .
F(9) F(14) C(6) F(8) -143.8(7) ? . . . .
F(9) F(14) C(6) F(10) -95.0(11) ? . . . .
F(9) F(14) C(6) F(11) -148.1(11) ? . . . .
F(9) F(14) C(6) F(12) 2.3(6) ? . . . .
F(9) F(14) C(6) F(13) -127.4(8) ? . . . .
F(9) F(14) C(6) F(15) -8.7(8) ? . . . .
F(9) F(14) C(6) C(5) 108.4(6) ? . . . .
F(11) F(14) C(6) F(7) 95.7(12) ? . . . .
F(11) F(14) C(6) F(8) 4.3(7) ? . . . .
F(11) F(14) C(6) F(9) 148.1(11) ? . . . .
F(11) F(14) C(6) F(10) 53.1(13) ? . . . .
F(11) F(14) C(6) F(12) 150.4(9) ? . . . .
F(11) F(14) C(6) F(13) 20.7(10) ? . . . .
F(11) F(14) C(6) F(15) 139.4(9) ? . . . .
F(11) F(14) C(6) C(5) -103.5(8) ? . . . .
F(7) F(15) C(6) F(8) -64.3(9) ? . . . .
F(7) F(15) C(6) F(9) -149.4(7) ? . . . .
F(7) F(15) C(6) F(10) -4.7(5) ? . . . .
F(7) F(15) C(6) F(11) -117.5(7) ? . . . .
F(7) F(15) C(6) F(12) -167.1(13) ? . . . .
F(7) F(15) C(6) F(13) -24.9(8) ? . . . .
F(7) F(15) C(6) F(14) -142.9(7) ? . . . .
F(7) F(15) C(6) C(5) 102.4(6) ? . . . .
F(9) F(15) C(6) F(7) 149.4(7) ? . . . .
F(9) F(15) C(6) F(8) 85.1(8) ? . . . .
F(9) F(15) C(6) F(10) 144.7(6) ? . . . .
F(9) F(15) C(6) F(11) 32.0(7) ? . . . .
F(9) F(15) C(6) F(12) -17.6(9) ? . . . .
F(9) F(15) C(6) F(13) 124.6(6) ? . . . .
F(9) F(15) C(6) F(14) 6.6(6) ? . . . .
F(9) F(15) C(6) C(5) -108.1(5) ? . . . .
F(10) F(15) C(6) F(7) 4.7(5) ? . . . .
F(10) F(15) C(6) F(8) -59.6(8) ? . . . .
F(10) F(15) C(6) F(9) -144.7(6) ? . . . .
F(10) F(15) C(6) F(11) -112.8(7) ? . . . .
F(10) F(15) C(6) F(12) -162.4(11) ? . . . .
F(10) F(15) C(6) F(13) -20.2(6) ? . . . .
F(10) F(15) C(6) F(14) -138.2(6) ? . . . .
F(10) F(15) C(6) C(5) 107.1(4) ? . . . .
F(12) F(15) C(6) F(7) 167.1(13) ? . . . .
F(12) F(15) C(6) F(8) 102.7(12) ? . . . .
F(12) F(15) C(6) F(9) 17.6(9) ? . . . .
F(12) F(15) C(6) F(10) 162.4(11) ? . . . .
F(12) F(15) C(6) F(11) 49.6(13) ? . . . .
F(12) F(15) C(6) F(13) 142.2(10) ? . . . .
F(12) F(15) C(6) F(14) 24.2(12) ? . . . .
F(12) F(15) C(6) C(5) -90.5(10) ? . . . .
F(19) F(16) F(22) F(17) -141(8) ? . . . .
F(19) F(16) F(22) C(8) -166(8) ? . . . .
F(22) F(16) F(19) F(17) 33(7) ? . . . .
F(22) F(16) F(19) C(8) 13(8) ? . . . .
F(19) F(16) F(24) F(18) -11(3) ? . . . .
F(19) F(16) F(24) F(21) 0(4) ? . . . .
F(19) F(16) F(24) C(8) 24(2) ? . . . .
F(24) F(16) F(19) F(17) -0(2) ? . . . .
F(24) F(16) F(19) F(22) -34(9) ? . . . .
F(24) F(16) F(19) C(8) -20.5(15) ? . . . .
F(19) F(16) C(8) F(17) -22.4(19) ? . . . .
F(19) F(16) C(8) F(18) -138.7(16) ? . . . .
F(19) F(16) C(8) F(20) -46(2) ? . . . .
F(19) F(16) C(8) F(21) -152.2(16) ? . . . .
F(19) F(16) C(8) F(22) 1.8(12) ? . . . .
F(19) F(16) C(8) F(23) -66(2) ? . . . .
F(19) F(16) C(8) F(24) -155.1(18) ? . . . .
F(19) F(16) C(8) C(7) 101.5(14) ? . . . .
C(8) F(16) F(19) F(17) 20.2(17) ? . . . .
C(8) F(16) F(19) F(22) -13(8) ? . . . .
F(22) F(16) F(24) F(18) -15(2) ? . . . .
F(22) F(16) F(24) F(21) -3(5) ? . . . .
F(22) F(16) F(24) C(8) 20.3(10) ? . . . .
F(24) F(16) F(22) F(17) 7(2) ? . . . .
F(24) F(16) F(22) F(19) 148(9) ? . . . .
F(24) F(16) F(22) C(8) -18.5(9) ? . . . .
F(22) F(16) C(8) F(17) -24.2(12) ? . . . .
F(22) F(16) C(8) F(18) -140.4(11) ? . . . .
F(22) F(16) C(8) F(19) -1.8(12) ? . . . .
F(22) F(16) C(8) F(20) -47.7(13) ? . . . .
F(22) F(16) C(8) F(21) -154.0(8) ? . . . .
F(22) F(16) C(8) F(23) -68.3(15) ? . . . .
F(22) F(16) C(8) F(24) -156.8(11) ? . . . .
F(22) F(16) C(8) C(7) 99.8(8) ? . . . .
C(8) F(16) F(22) F(17) 25.4(13) ? . . . .
C(8) F(16) F(22) F(19) 166(8) ? . . . .
F(24) F(16) C(8) F(17) 132.7(10) ? . . . .
F(24) F(16) C(8) F(18) 16.4(9) ? . . . .
F(24) F(16) C(8) F(19) 155.1(18) ? . . . .
F(24) F(16) C(8) F(20) 109.1(9) ? . . . .
F(24) F(16) C(8) F(21) 2.9(5) ? . . . .
F(24) F(16) C(8) F(22) 156.8(11) ? . . . .
F(24) F(16) C(8) F(23) 88.6(12) ? . . . .
F(24) F(16) C(8) C(7) -103.4(6) ? . . . .
C(8) F(16) F(24) F(18) -35(2) ? . . . .
C(8) F(16) F(24) F(21) -24(4) ? . . . .
F(19) F(17) F(20) F(23) -19(6) ? . . . .
F(19) F(17) F(20) C(8) -28.6(13) ? . . . .
F(20) F(17) F(19) F(16) 9(3) ? . . . .
F(20) F(17) F(19) F(22) 176(3) ? . . . .
F(20) F(17) F(19) C(8) 38(2) ? . . . .
F(19) F(17) F(22) F(16) 6.4(16) ? . . . .
F(19) F(17) F(22) C(8) 35(2) ? . . . .
F(22) F(17) F(19) F(16) -167(3) ? . . . .
F(22) F(17) F(19) C(8) -138(2) ? . . . .
F(19) F(17) F(23) F(18) -2.4(17) ? . . . .
F(19) F(17) F(23) F(20) 163(6) ? . . . .
F(19) F(17) F(23) C(8) -26.8(8) ? . . . .
F(23) F(17) F(19) F(16) 6(3) ? . . . .
F(23) F(17) F(19) F(22) 172(2) ? . . . .
F(23) F(17) F(19) C(8) 34.1(12) ? . . . .
F(19) F(17) C(8) F(16) 10.2(9) ? . . . .
F(19) F(17) C(8) F(18) 118.3(12) ? . . . .
F(19) F(17) C(8) F(20) 151.7(16) ? . . . .
F(19) F(17) C(8) F(21) 107.8(11) ? . . . .
F(19) F(17) C(8) F(22) -11.5(8) ? . . . .
F(19) F(17) C(8) F(23) 149.9(11) ? . . . .
F(19) F(17) C(8) F(24) 82.0(15) ? . . . .
F(19) F(17) C(8) C(7) -113.1(6) ? . . . .
C(8) F(17) F(19) F(16) -29(2) ? . . . .
C(8) F(17) F(19) F(22) 138(2) ? . . . .
F(20) F(17) F(22) F(16) 1(2) ? . . . .
F(20) F(17) F(22) F(19) -5(4) ? . . . .
F(20) F(17) F(22) C(8) 30(3) ? . . . .
F(22) F(17) F(20) F(23) -17(7) ? . . . .
F(22) F(17) F(20) C(8) -27(2) ? . . . .
F(20) F(17) F(23) F(18) -166(5) ? . . . .
F(20) F(17) F(23) C(8) 170(5) ? . . . .
F(23) F(17) F(20) C(8) -10(5) ? . . . .
F(20) F(17) C(8) F(16) -141.4(16) ? . . . .
F(20) F(17) C(8) F(18) -33(2) ? . . . .
F(20) F(17) C(8) F(19) -151.7(16) ? . . . .
F(20) F(17) C(8) F(21) -44(2) ? . . . .
F(20) F(17) C(8) F(22) -163(2) ? . . . .
F(20) F(17) C(8) F(23) -1.8(10) ? . . . .
F(20) F(17) C(8) F(24) -70(2) ? . . . .
F(20) F(17) C(8) C(7) 95.2(15) ? . . . .
C(8) F(17) F(20) F(23) 10(5) ? . . . .
F(22) F(17) F(23) F(18) 0(2) ? . . . .
F(22) F(17) F(23) F(20) 166(6) ? . . . .
F(22) F(17) F(23) C(8) -23.9(17) ? . . . .
F(23) F(17) F(22) F(16) -3(3) ? . . . .
F(23) F(17) F(22) F(19) -9(3) ? . . . .
F(23) F(17) F(22) C(8) 26.1(19) ? . . . .
F(22) F(17) C(8) F(16) 21.7(12) ? . . . .
F(22) F(17) C(8) F(18) 129.8(13) ? . . . .
F(22) F(17) C(8) F(19) 11.5(8) ? . . . .
F(22) F(17) C(8) F(20) 163(2) ? . . . .
F(22) F(17) C(8) F(21) 119.3(12) ? . . . .
F(22) F(17) C(8) F(23) 161.4(14) ? . . . .
F(22) F(17) C(8) F(24) 93.5(16) ? . . . .
F(22) F(17) C(8) C(7) -101.6(9) ? . . . .
C(8) F(17) F(22) F(16) -29.0(15) ? . . . .
C(8) F(17) F(22) F(19) -35(2) ? . . . .
F(23) F(17) C(8) F(16) -139.6(12) ? . . . .
F(23) F(17) C(8) F(18) -31.6(16) ? . . . .
F(23) F(17) C(8) F(19) -149.9(11) ? . . . .
F(23) F(17) C(8) F(20) 1.8(10) ? . . . .
F(23) F(17) C(8) F(21) -42.1(17) ? . . . .
F(23) F(17) C(8) F(22) -161.4(14) ? . . . .
F(23) F(17) C(8) F(24) -68(2) ? . . . .
F(23) F(17) C(8) C(7) 97.0(10) ? . . . .
C(8) F(17) F(23) F(18) 24.3(11) ? . . . .
C(8) F(17) F(23) F(20) -170(5) ? . . . .
F(21) F(18) F(23) F(17) -26(6) ? . . . .
F(21) F(18) F(23) F(20) -31(6) ? . . . .
F(21) F(18) F(23) C(8) 1(3) ? . . . .
F(23) F(18) F(21) F(24) 37(7) ? . . . .
F(23) F(18) F(21) C(8) -1(3) ? . . . .
F(21) F(18) F(24) F(16) 172(3) ? . . . .
F(21) F(18) F(24) C(8) 139(3) ? . . . .
F(24) F(18) F(21) C(8) -38(3) ? . . . .
F(21) F(18) C(8) F(16) -42(2) ? . . . .
F(21) F(18) C(8) F(17) -156(2) ? . . . .
F(21) F(18) C(8) F(19) -63(2) ? . . . .
F(21) F(18) C(8) F(20) -172(2) ? . . . .
F(21) F(18) C(8) F(22) -87(2) ? . . . .
F(21) F(18) C(8) F(23) -179.6(19) ? . . . .
F(21) F(18) C(8) F(24) -17.9(18) ? . . . .
F(21) F(18) C(8) C(7) 76(2) ? . . . .
C(8) F(18) F(21) F(24) 38(3) ? . . . .
F(23) F(18) F(24) F(16) 14(3) ? . . . .
F(23) F(18) F(24) F(21) -157(4) ? . . . .
F(23) F(18) F(24) C(8) -18.4(15) ? . . . .
F(24) F(18) F(23) F(17) -6(2) ? . . . .
F(24) F(18) F(23) F(20) -11(3) ? . . . .
F(24) F(18) F(23) C(8) 20.3(17) ? . . . .
F(23) F(18) C(8) F(16) 137.4(8) ? . . . .
F(23) F(18) C(8) F(17) 23.6(13) ? . . . .
F(23) F(18) C(8) F(19) 116.9(7) ? . . . .
F(23) F(18) C(8) F(20) 7.8(6) ? . . . .
F(23) F(18) C(8) F(21) 179.6(19) ? . . . .
F(23) F(18) C(8) F(22) 92.8(11) ? . . . .
F(23) F(18) C(8) F(24) 161.7(16) ? . . . .
F(23) F(18) C(8) C(7) -104.3(6) ? . . . .
C(8) F(18) F(23) F(17) -26.6(12) ? . . . .
C(8) F(18) F(23) F(20) -31(2) ? . . . .
F(24) F(18) C(8) F(16) -24.3(15) ? . . . .
F(24) F(18) C(8) F(17) -138.1(15) ? . . . .
F(24) F(18) C(8) F(19) -44.8(15) ? . . . .
F(24) F(18) C(8) F(20) -153.9(14) ? . . . .
F(24) F(18) C(8) F(21) 17.9(18) ? . . . .
F(24) F(18) C(8) F(22) -68.9(16) ? . . . .
F(24) F(18) C(8) F(23) -161.7(16) ? . . . .
F(24) F(18) C(8) C(7) 93.9(14) ? . . . .
C(8) F(18) F(24) F(16) 33(2) ? . . . .
C(8) F(18) F(24) F(21) -139(3) ? . . . .
F(16) F(19) F(22) F(17) 43(9) ? . . . .
F(16) F(19) F(22) C(8) 13(8) ? . . . .
F(16) F(19) C(8) F(17) 158.6(18) ? . . . .
F(16) F(19) C(8) F(18) 48.2(18) ? . . . .
F(16) F(19) C(8) F(20) 144.3(16) ? . . . .
F(16) F(19) C(8) F(21) 29.3(16) ? . . . .
F(16) F(19) C(8) F(22) -177(2) ? . . . .
F(16) F(19) C(8) F(23) 133.2(16) ? . . . .
F(16) F(19) C(8) F(24) 22.4(16) ? . . . .
F(16) F(19) C(8) C(7) -90.2(17) ? . . . .
F(17) F(19) F(22) F(16) -43(9) ? . . . .
F(17) F(19) F(22) C(8) -29.4(16) ? . . . .
F(17) F(19) C(8) F(16) -158.6(18) ? . . . .
F(17) F(19) C(8) F(18) -110.4(11) ? . . . .
F(17) F(19) C(8) F(20) -14.3(8) ? . . . .
F(17) F(19) C(8) F(21) -129.3(8) ? . . . .
F(17) F(19) C(8) F(22) 24.8(14) ? . . . .
F(17) F(19) C(8) F(23) -25.4(9) ? . . . .
F(17) F(19) C(8) F(24) -136.3(9) ? . . . .
F(17) F(19) C(8) C(7) 111.2(8) ? . . . .
F(22) F(19) C(8) F(16) 177(2) ? . . . .
F(22) F(19) C(8) F(17) -24.8(14) ? . . . .
F(22) F(19) C(8) F(18) -135.1(15) ? . . . .
F(22) F(19) C(8) F(20) -39.1(13) ? . . . .
F(22) F(19) C(8) F(21) -154.1(12) ? . . . .
F(22) F(19) C(8) F(23) -50.1(15) ? . . . .
F(22) F(19) C(8) F(24) -161.0(13) ? . . . .
F(22) F(19) C(8) C(7) 86.4(12) ? . . . .
C(8) F(19) F(22) F(16) -13(8) ? . . . .
C(8) F(19) F(22) F(17) 29.4(16) ? . . . .
F(17) F(20) F(23) F(18) 16(6) ? . . . .
F(17) F(20) F(23) C(8) -9(5) ? . . . .
F(17) F(20) C(8) F(16) 50(2) ? . . . .
F(17) F(20) C(8) F(18) 149.2(19) ? . . . .
F(17) F(20) C(8) F(19) 29.8(17) ? . . . .
F(17) F(20) C(8) F(21) 146.2(17) ? . . . .
F(17) F(20) C(8) F(22) 14.6(18) ? . . . .
F(17) F(20) C(8) F(23) 176(2) ? . . . .
F(17) F(20) C(8) F(24) 130.8(18) ? . . . .
F(17) F(20) C(8) C(7) -97.0(17) ? . . . .
F(23) F(20) C(8) F(16) -125(2) ? . . . .
F(23) F(20) C(8) F(17) -176(2) ? . . . .
F(23) F(20) C(8) F(18) -26(2) ? . . . .
F(23) F(20) C(8) F(19) -145.8(18) ? . . . .
F(23) F(20) C(8) F(21) -29.4(18) ? . . . .
F(23) F(20) C(8) F(22) -160.9(19) ? . . . .
F(23) F(20) C(8) F(24) -45(2) ? . . . .
F(23) F(20) C(8) C(7) 87.4(18) ? . . . .
C(8) F(20) F(23) F(17) 9(5) ? . . . .
C(8) F(20) F(23) F(18) 24.8(16) ? . . . .
F(18) F(21) F(24) F(16) -18(6) ? . . . .
F(18) F(21) F(24) C(8) -39(3) ? . . . .
F(18) F(21) C(8) F(16) 138(2) ? . . . .
F(18) F(21) C(8) F(17) 29(3) ? . . . .
F(18) F(21) C(8) F(19) 125(2) ? . . . .
F(18) F(21) C(8) F(20) 9(2) ? . . . .
F(18) F(21) C(8) F(22) 111(2) ? . . . .
F(18) F(21) C(8) F(23) 0.4(18) ? . . . .
F(18) F(21) C(8) F(24) 146(3) ? . . . .
F(18) F(21) C(8) C(7) -111(2) ? . . . .
F(24) F(21) C(8) F(16) -7.6(14) ? . . . .
F(24) F(21) C(8) F(17) -116.5(18) ? . . . .
F(24) F(21) C(8) F(18) -146(3) ? . . . .
F(24) F(21) C(8) F(19) -20.8(13) ? . . . .
F(24) F(21) C(8) F(20) -137.3(13) ? . . . .
F(24) F(21) C(8) F(22) -34.5(14) ? . . . .
F(24) F(21) C(8) F(23) -145.5(13) ? . . . .
F(24) F(21) C(8) C(7) 102.9(12) ? . . . .
C(8) F(21) F(24) F(16) 21(4) ? . . . .
C(8) F(21) F(24) F(18) 39(3) ? . . . .
F(16) F(22) C(8) F(17) 153.5(14) ? . . . .
F(16) F(22) C(8) F(18) 61.5(14) ? . . . .
F(16) F(22) C(8) F(19) 2.0(13) ? . . . .
F(16) F(22) C(8) F(20) 145.3(10) ? . . . .
F(16) F(22) C(8) F(21) 34.7(11) ? . . . .
F(16) F(22) C(8) F(23) 139.7(10) ? . . . .
F(16) F(22) C(8) F(24) 22.7(11) ? . . . .
F(16) F(22) C(8) C(7) -101.7(10) ? . . . .
F(17) F(22) C(8) F(16) -153.5(14) ? . . . .
F(17) F(22) C(8) F(18) -92.0(15) ? . . . .
F(17) F(22) C(8) F(19) -151.5(17) ? . . . .
F(17) F(22) C(8) F(20) -8.2(9) ? . . . .
F(17) F(22) C(8) F(21) -118.8(10) ? . . . .
F(17) F(22) C(8) F(23) -13.8(10) ? . . . .
F(17) F(22) C(8) F(24) -130.9(10) ? . . . .
F(17) F(22) C(8) C(7) 104.8(9) ? . . . .
F(19) F(22) C(8) F(16) -2.0(13) ? . . . .
F(19) F(22) C(8) F(17) 151.5(17) ? . . . .
F(19) F(22) C(8) F(18) 59.5(16) ? . . . .
F(19) F(22) C(8) F(20) 143.3(12) ? . . . .
F(19) F(22) C(8) F(21) 32.7(14) ? . . . .
F(19) F(22) C(8) F(23) 137.7(12) ? . . . .
F(19) F(22) C(8) F(24) 20.7(14) ? . . . .
F(19) F(22) C(8) C(7) -103.7(13) ? . . . .
F(17) F(23) C(8) F(16) 66.0(17) ? . . . .
F(17) F(23) C(8) F(18) 149.0(16) ? . . . .
F(17) F(23) C(8) F(19) 36.0(14) ? . . . .
F(17) F(23) C(8) F(20) -3.0(18) ? . . . .
F(17) F(23) C(8) F(21) 148.9(12) ? . . . .
F(17) F(23) C(8) F(22) 16.7(13) ? . . . .
F(17) F(23) C(8) F(24) 137.2(13) ? . . . .
F(17) F(23) C(8) C(7) -102.1(12) ? . . . .
F(18) F(23) C(8) F(16) -83.0(16) ? . . . .
F(18) F(23) C(8) F(17) -149.0(16) ? . . . .
F(18) F(23) C(8) F(19) -113.1(11) ? . . . .
F(18) F(23) C(8) F(20) -152(2) ? . . . .
F(18) F(23) C(8) F(21) -0.1(6) ? . . . .
F(18) F(23) C(8) F(22) -132.3(12) ? . . . .
F(18) F(23) C(8) F(24) -11.8(11) ? . . . .
F(18) F(23) C(8) C(7) 108.9(10) ? . . . .
F(20) F(23) C(8) F(16) 69(2) ? . . . .
F(20) F(23) C(8) F(17) 3.0(18) ? . . . .
F(20) F(23) C(8) F(18) 152(2) ? . . . .
F(20) F(23) C(8) F(19) 39(2) ? . . . .
F(20) F(23) C(8) F(21) 151.9(17) ? . . . .
F(20) F(23) C(8) F(22) 19.7(19) ? . . . .
F(20) F(23) C(8) F(24) 140.3(17) ? . . . .
F(20) F(23) C(8) C(7) -99.1(17) ? . . . .
F(16) F(24) C(8) F(17) -90.4(19) ? . . . .
F(16) F(24) C(8) F(18) -153.3(17) ? . . . .
F(16) F(24) C(8) F(19) -11.3(8) ? . . . .
F(16) F(24) C(8) F(20) -122.7(9) ? . . . .
F(16) F(24) C(8) F(21) -171.6(15) ? . . . .
F(16) F(24) C(8) F(22) -19.7(9) ? . . . .
F(16) F(24) C(8) F(23) -135.1(9) ? . . . .
F(16) F(24) C(8) C(7) 104.6(8) ? . . . .
F(18) F(24) C(8) F(16) 153.3(17) ? . . . .
F(18) F(24) C(8) F(17) 63(2) ? . . . .
F(18) F(24) C(8) F(19) 142.0(15) ? . . . .
F(18) F(24) C(8) F(20) 30.5(16) ? . . . .
F(18) F(24) C(8) F(21) -18.3(16) ? . . . .
F(18) F(24) C(8) F(22) 133.6(15) ? . . . .
F(18) F(24) C(8) F(23) 18.2(16) ? . . . .
F(18) F(24) C(8) C(7) -102.2(15) ? . . . .
F(21) F(24) C(8) F(16) 171.6(15) ? . . . .
F(21) F(24) C(8) F(17) 81(2) ? . . . .
F(21) F(24) C(8) F(18) 18.3(16) ? . . . .
F(21) F(24) C(8) F(19) 160.3(12) ? . . . .
F(21) F(24) C(8) F(20) 48.8(14) ? . . . .
F(21) F(24) C(8) F(22) 151.9(12) ? . . . .
F(21) F(24) C(8) F(23) 36.5(14) ? . . . .
F(21) F(24) C(8) C(7) -83.9(12) ? . . . .
Ru(1) O(1) C(1) O(2) -1.2(4) ? . . . .
Ru(1) O(1) C(1) C(2) 179.8(2) ? . . . .
Ru(2) O(2) C(1) O(1) 0.9(4) ? . . . .
Ru(2) O(2) C(1) C(2) 179.9(2) ? . . . .
Ru(1) O(3) C(3) O(4) 3.4(4) ? . . . .
Ru(1) O(3) C(3) C(4) -173.3(2) ? . . . .
Ru(2) O(4) C(3) O(3) -2.9(4) ? . . . .
Ru(2) O(4) C(3) C(4) 173.8(2) ? . . . .
Ru(1) O(5) C(5) O(6) -2.7(4) ? . . . .
Ru(1) O(5) C(5) C(6) 175.8(2) ? . . . .
Ru(2) O(6) C(5) O(5) 2.0(4) ? . . . .
Ru(2) O(6) C(5) C(6) -176.5(2) ? . . . .
Ru(1) O(7) C(7) O(8) 4.1(4) ? . . . .
Ru(1) O(7) C(7) C(8) -174.0(2) ? . . . .
Ru(2) O(8) C(7) O(7) -3.6(4) ? . . . .
Ru(2) O(8) C(7) C(8) 174.5(2) ? . . . .
Ru(1) N(1) C(9) C(10) 13(9) ? . . . .
Ru(2) N(2) C(14) C(10) -43(12) ? 1_545 . . .
O(1) C(1) C(2) F(1) -18.6(4) ? . . . .
O(1) C(1) C(2) F(2) 101.5(4) ? . . . .
O(1) C(1) C(2) F(3) -139.9(3) ? . . . .
O(2) C(1) C(2) F(1) 162.3(3) ? . . . .
O(2) C(1) C(2) F(2) -77.6(4) ? . . . .
O(2) C(1) C(2) F(3) 41.0(5) ? . . . .
O(3) C(3) C(4) F(4) 95.4(3) ? . . . .
O(3) C(3) C(4) F(5) -24.9(4) ? . . . .
O(3) C(3) C(4) F(6) -144.8(2) ? . . . .
O(4) C(3) C(4) F(4) -81.7(3) ? . . . .
O(4) C(3) C(4) F(5) 158.0(2) ? . . . .
O(4) C(3) C(4) F(6) 38.1(4) ? . . . .
O(5) C(5) C(6) F(7) 106.0(5) ? . . . .
O(5) C(5) C(6) F(8) -137.6(4) ? . . . .
O(5) C(5) C(6) F(9) -15.5(6) ? . . . .
O(5) C(5) C(6) F(10) 135.8(5) ? . . . .
O(5) C(5) C(6) F(11) -94.1(6) ? . . . .
O(5) C(5) C(6) F(12) 23.4(5) ? . . . .
O(5) C(5) C(6) F(13) 177.8(6) ? . . . .
O(5) C(5) C(6) F(14) -60.2(6) ? . . . .
O(5) C(5) C(6) F(15) 52.1(5) ? . . . .
O(6) C(5) C(6) F(7) -75.3(6) ? . . . .
O(6) C(5) C(6) F(8) 41.1(5) ? . . . .
O(6) C(5) C(6) F(9) 163.2(5) ? . . . .
O(6) C(5) C(6) F(10) -45.5(6) ? . . . .
O(6) C(5) C(6) F(11) 84.6(5) ? . . . .
O(6) C(5) C(6) F(12) -157.8(4) ? . . . .
O(6) C(5) C(6) F(13) -3.4(7) ? . . . .
O(6) C(5) C(6) F(14) 118.5(6) ? . . . .
O(6) C(5) C(6) F(15) -129.2(5) ? . . . .
O(7) C(7) C(8) F(16) 161.3(8) ? . . . .
O(7) C(7) C(8) F(17) -77.1(12) ? . . . .
O(7) C(7) C(8) F(18) 50.3(9) ? . . . .
O(7) C(7) C(8) F(19) -168.9(5) ? . . . .
O(7) C(7) C(8) F(20) -45.2(5) ? . . . .
O(7) C(7) C(8) F(21) 70.9(5) ? . . . .
O(7) C(7) C(8) F(22) -142.7(6) ? . . . .
O(7) C(7) C(8) F(23) -27.3(5) ? . . . .
O(7) C(7) C(8) F(24) 91.6(7) ? . . . .
O(8) C(7) C(8) F(16) -17.1(9) ? . . . .
O(8) C(7) C(8) F(17) 104.5(12) ? . . . .
O(8) C(7) C(8) F(18) -128.1(9) ? . . . .
O(8) C(7) C(8) F(19) 12.7(6) ? . . . .
O(8) C(7) C(8) F(20) 136.4(4) ? . . . .
O(8) C(7) C(8) F(21) -107.5(5) ? . . . .
O(8) C(7) C(8) F(22) 38.9(6) ? . . . .
O(8) C(7) C(8) F(23) 154.3(5) ? . . . .
O(8) C(7) C(8) F(24) -86.8(7) ? . . . .
N(1) C(9) C(10) C(11) -22(9) ? . . . .
N(1) C(9) C(10) C(14) 158(9) ? . . . .
C(9) C(10) C(11) C(12) 0.2(3) ? . . . .
C(9) C(10) C(11) C(13) 179.9(2) ? . . . .
C(9) C(10) C(14) N(2) -150(11) ? . . . .
C(11) C(10) C(14) N(2) 30(11) ? . . . .
C(14) C(10) C(11) C(12) -179.9(2) ? . . . .
C(14) C(10) C(11) C(13) -0.2(3) ? . . . .
C(10) C(11) C(12) C(13) 178.7(3) ? . . . 2_665
C(10) C(11) C(13) C(12) -178.7(3) ? . . . 2_665
C(12) C(11) C(13) C(12) 1.1(5) ? . . . 2_665
C(13) C(11) C(12) C(13) -1.1(5) ? . . . 2_665
C(11) C(12) C(13) C(11) 1.1(5) ? . . 2_665 2_665
C(15) C(16) C(17) C(18) -178.8(3) ? . . . .
C(15) C(16) C(21) C(20) 179.1(4) ? . . . .
C(17) C(16) C(21) C(20) -1.3(6) ? . . . .
C(21) C(16) C(17) C(18) 1.6(6) ? . . . .
C(16) C(17) C(18) C(19) -1.0(6) ? . . . .
C(17) C(18) C(19) Cl(1) 178.0(3) ? . . . .
C(17) C(18) C(19) C(20) -0.1(5) ? . . . .
Cl(1) C(19) C(20) C(21) -177.7(3) ? . . . .
C(18) C(19) C(20) C(21) 0.4(6) ? . . . .
C(19) C(20) C(21) C(16) 0.3(5) ? . . . .
C(22) C(23) C(24) C(25) -177.1(3) ? . . . .
C(22) C(23) C(28) C(27) 178.3(3) ? . . . .
C(24) C(23) C(28) C(27) 0.2(4) ? . . . .
C(28) C(23) C(24) C(25) 1.0(5) ? . . . .
C(23) C(24) C(25) C(26) -1.2(6) ? . . . .
C(24) C(25) C(26) Cl(2) 179.2(3) ? . . . .
C(24) C(25) C(26) C(27) 0.3(5) ? . . . .
Cl(2) C(26) C(27) C(28) -178.1(3) ? . . . .
C(25) C(26) C(27) C(28) 0.9(6) ? . . . .
C(26) C(27) C(28) C(23) -1.1(6) ? . . . .
